data_4328788
loop_
_publ_author_name
'Lijuan Yan'
'Haidong Liu'
'Junfeng Wang'
'Yong Zhang'
'Qi Shen'

_publ_contact_author_email qshen@suda.edu.cn
_publ_contact_author_fax 86-512-65880305
_publ_contact_author_name 'Dr. Qi Shen'
_publ_contact_author_phone 86-512-65880306
_publ_section_title
;
 Divalent Lanthanide Complexes Supported by the Bridged Bis(amidinates) L
 [L = Me3SiN(Ph)CN(CH2)3NC(Ph)NSiMe3]: Synthesis, Molecular Structures and
 One-Electron-Transfer Reactions
;
_journal_name_full 'Inorganic Chemistry'
_journal_page_first 4151
_journal_page_last 4160
_journal_paper_doi 10.1021/ic202505d
_journal_volume 51
_journal_year 2012
_chemical_formula_moiety 'C46 H68 Eu2 I4 Li4 N8 O Si4, 2(C12 H30 Li O6), 2(C7 H8)'
_chemical_formula_sum 'C84 H144 Eu2 I4 Li6 N8 O13 Si4'
_chemical_formula_weight 2439.59
_chemical_name_systematic
; 
 ? 
;
_space_group_IT_number 14
_symmetry_cell_setting monoclinic
_symmetry_Int_Tables_number 14
_symmetry_space_group_name_Hall '-P 2yn'
_symmetry_space_group_name_H-M 'P 1 21/n 1'
_atom_sites_solution_hydrogens geom
_atom_sites_solution_primary direct
_atom_sites_solution_secondary difmap
_audit_creation_method SHELXL-97
_cell_angle_alpha 90.00
_cell_angle_beta 104.944(3)
_cell_angle_gamma 90.00
_cell_formula_units_Z 2
_cell_length_a 13.754(3)
_cell_length_b 28.613(5)
_cell_length_c 14.661(3)
_cell_measurement_reflns_used 17471
_cell_measurement_temperature 223(2)
_cell_measurement_theta_max 27.6
_cell_measurement_theta_min 3.0
_cell_volume 5574.6(19)
_computing_cell_refinement CrystalClear
_computing_data_collection CrystalClear
_computing_data_reduction CrystalStructure
_computing_structure_refinement 'SHELXL-97 (Sheldrick, 1997)'
_computing_structure_solution 'SHELXS-97 (Sheldrick, 1990)'
_diffrn_ambient_temperature 223(2)
_diffrn_detector_area_resol_mean 14.63
_diffrn_measured_fraction_theta_full 0.994
_diffrn_measured_fraction_theta_max 0.994
_diffrn_measurement_device_type 'Rigaku Saturn'
_diffrn_measurement_method \w
_diffrn_radiation_monochromator graphite
_diffrn_radiation_source 'fine-focus sealed tube'
_diffrn_radiation_type MoK\a
_diffrn_radiation_wavelength 0.71075
_diffrn_reflns_av_R_equivalents 0.0577
_diffrn_reflns_av_sigmaI/netI 0.0539
_diffrn_reflns_limit_h_max 16
_diffrn_reflns_limit_h_min -16
_diffrn_reflns_limit_k_max 34
_diffrn_reflns_limit_k_min -33
_diffrn_reflns_limit_l_max 17
_diffrn_reflns_limit_l_min -17
_diffrn_reflns_number 39587
_diffrn_reflns_theta_full 25.50
_diffrn_reflns_theta_max 25.50
_diffrn_reflns_theta_min 3.07
_exptl_absorpt_coefficient_mu 2.318
_exptl_absorpt_correction_T_max 0.499
_exptl_absorpt_correction_T_min 0.305
_exptl_absorpt_correction_type multi-scan
_exptl_absorpt_process_details 'Jacobson, R. (1998) Private communication'
_exptl_crystal_colour yellow
_exptl_crystal_density_diffrn 1.453
_exptl_crystal_description prism
_exptl_crystal_F_000 2440
_exptl_crystal_size_max 0.60
_exptl_crystal_size_mid 0.30
_exptl_crystal_size_min 0.30
_refine_diff_density_max 1.230
_refine_diff_density_min -1.078
_refine_diff_density_rms 0.132
_refine_ls_extinction_method none
_refine_ls_goodness_of_fit_ref 1.196
_refine_ls_hydrogen_treatment constr
_refine_ls_matrix_type full
_refine_ls_number_parameters 477
_refine_ls_number_reflns 10329
_refine_ls_number_restraints 50
_refine_ls_restrained_S_all 1.202
_refine_ls_R_factor_all 0.0875
_refine_ls_R_factor_gt 0.0759
_refine_ls_shift/su_max 0.001
_refine_ls_shift/su_mean 0.000
_refine_ls_structure_factor_coef Fsqd
_refine_ls_weighting_details 'calc w=1/[\s^2^(Fo^2^)+(0.0715P)^2^+19.0614P] where P=(Fo^2^+2Fc^2^)/3'
_refine_ls_weighting_scheme calc
_refine_ls_wR_factor_gt 0.1773
_refine_ls_wR_factor_ref 0.1845
_reflns_number_gt 9132
_reflns_number_total 10329
_reflns_threshold_expression >2sigma(I)
_cod_data_source_file ic202505d_si_002_2.cif
_cod_data_source_block complex2
_cod_original_cell_volume 5574.6(18)
_cod_original_sg_symbol_H-M 'P 21/n'
_cod_database_code 4328788

loop_
_symmetry_equiv_pos_as_xyz
'x, y, z'
'-x+1/2, y+1/2, -z+1/2'
'-x, -y, -z'
'x-1/2, -y-1/2, z-1/2'

loop_
_atom_site_label
_atom_site_type_symbol
_atom_site_fract_x
_atom_site_fract_y
_atom_site_fract_z
_atom_site_U_iso_or_equiv
_atom_site_adp_type
_atom_site_occupancy
_atom_site_symmetry_multiplicity
_atom_site_calc_flag
_atom_site_refinement_flags
Eu1 Eu 0.56250(3) 0.440507(14) 0.62140(3) 0.03709(14) Uani 1 1 d .
I1 I 0.62452(6) 0.34848(3) 0.75233(6) 0.0798(3) Uani 1 1 d .
I2 I 0.68417(5) 0.52828(2) 0.73995(4) 0.0581(2) Uani 1 1 d .
Si1 Si 0.82353(17) 0.44071(9) 0.54130(19) 0.0469(6) Uani 1 1 d .
Si2 Si 0.3691(2) 0.48746(10) 0.7625(2) 0.0559(7) Uani 1 1 d .
O1 O 0.5000 0.5000 0.5000 0.0350(16) Uani 1 2 d S
O2 O 0.591(2) 0.1842(10) 0.6554(19) 0.131(6) Uiso 0.50 1 d PD
O2' O 0.608(2) 0.1751(9) 0.6199(18) 0.131(6) Uiso 0.50 1 d PD
O3 O 0.515(2) 0.1021(9) 0.6989(19) 0.091(4) Uiso 0.50 1 d PD
O3' O 0.533(2) 0.0945(9) 0.6936(19) 0.091(4) Uiso 0.50 1 d PD
O4 O 0.338(3) 0.0883(12) 0.521(3) 0.148(6) Uiso 0.50 1 d PD
O4' O 0.337(3) 0.1054(11) 0.525(3) 0.148(6) Uiso 0.50 1 d PD
O5 O 0.365(3) 0.1906(11) 0.607(2) 0.163(8) Uiso 0.50 1 d PD
O5' O 0.363(3) 0.1704(12) 0.623(2) 0.163(8) Uiso 0.50 1 d PD
O6 O 0.4585(17) 0.1818(8) 0.4387(16) 0.100(4) Uiso 0.50 1 d PD
O6' O 0.4496(18) 0.1923(8) 0.4705(15) 0.100(4) Uiso 0.50 1 d PD
O7 O 0.534(2) 0.0862(12) 0.477(2) 0.145(7) Uiso 0.50 1 d PD
O7' O 0.562(2) 0.1028(10) 0.495(2) 0.145(7) Uiso 0.50 1 d PD
N1 N 0.6952(5) 0.4323(2) 0.5103(5) 0.0381(15) Uani 1 1 d .
N2 N 0.5449(5) 0.3929(2) 0.4599(5) 0.0429(16) Uani 1 1 d .
N3 N 0.3843(5) 0.4638(2) 0.6586(5) 0.0437(16) Uani 1 1 d .
N4 N 0.3715(5) 0.4116(2) 0.5386(5) 0.0444(16) Uani 1 1 d .
C1 C 0.6447(6) 0.3928(3) 0.4787(6) 0.0397(18) Uani 1 1 d .
C2 C 0.3498(6) 0.4232(3) 0.6184(6) 0.0433(19) Uani 1 1 d .
C3 C 0.4912(8) 0.3483(3) 0.4356(9) 0.0648(16) Uani 1 1 d .
H3A H 0.5064 0.3358 0.3786 0.078 Uiso 1 1 calc R
H3B H 0.5170 0.3260 0.4868 0.078 Uiso 1 1 calc R
C4 C 0.3822(8) 0.3513(3) 0.4192(8) 0.0648(16) Uani 1 1 d .
H4A H 0.3544 0.3206 0.3968 0.078 Uiso 1 1 calc R
H4B H 0.3577 0.3734 0.3673 0.078 Uiso 1 1 calc R
C5 C 0.3381(8) 0.3653(3) 0.4979(8) 0.0648(16) Uani 1 1 d .
H5A H 0.2646 0.3655 0.4746 0.078 Uiso 1 1 calc R
H5B H 0.3560 0.3418 0.5480 0.078 Uiso 1 1 calc R
C6 C 0.6998(7) 0.3484(3) 0.4690(7) 0.052(2) Uani 1 1 d .
C7 C 0.7549(8) 0.3257(3) 0.5498(9) 0.069(3) Uani 1 1 d .
H7 H 0.7553 0.3371 0.6101 0.083 Uiso 1 1 calc R
C8 C 0.8088(10) 0.2864(4) 0.5399(11) 0.098(5) Uani 1 1 d .
H8 H 0.8452 0.2705 0.5941 0.118 Uiso 1 1 calc R
C9 C 0.8105(11) 0.2701(5) 0.4531(14) 0.113(6) Uani 1 1 d .
H9 H 0.8490 0.2435 0.4479 0.135 Uiso 1 1 calc R
C10 C 0.7566(10) 0.2921(5) 0.3740(11) 0.099(5) Uani 1 1 d .
H10 H 0.7566 0.2799 0.3144 0.119 Uiso 1 1 calc R
C11 C 0.7015(8) 0.3324(4) 0.3795(9) 0.069(3) Uani 1 1 d .
H11 H 0.6665 0.3482 0.3247 0.083 Uiso 1 1 calc R
C12 C 0.2875(7) 0.3917(3) 0.6616(7) 0.049(2) Uani 1 1 d .
C13 C 0.1838(8) 0.3879(4) 0.6249(8) 0.065(3) Uani 1 1 d .
H13 H 0.1513 0.4046 0.5704 0.079 Uiso 1 1 calc R
C14 C 0.1289(8) 0.3594(4) 0.6694(10) 0.079(4) Uani 1 1 d .
H14 H 0.0588 0.3572 0.6453 0.095 Uiso 1 1 calc R
C15 C 0.1762(11) 0.3337(4) 0.7498(10) 0.086(4) Uani 1 1 d .
H15 H 0.1383 0.3145 0.7797 0.104 Uiso 1 1 calc R
C16 C 0.2774(10) 0.3369(4) 0.7840(9) 0.083(4) Uani 1 1 d .
H16 H 0.3097 0.3195 0.8376 0.100 Uiso 1 1 calc R
C17 C 0.3342(8) 0.3655(4) 0.7406(8) 0.065(3) Uani 1 1 d .
H17 H 0.4043 0.3671 0.7649 0.078 Uiso 1 1 calc R
C18 C 0.8959(7) 0.4113(4) 0.4656(8) 0.068(3) Uani 1 1 d .
H18A H 0.9017 0.3781 0.4803 0.102 Uiso 1 1 calc R
H18B H 0.9626 0.4249 0.4776 0.102 Uiso 1 1 calc R
H18C H 0.8610 0.4154 0.3996 0.102 Uiso 1 1 calc R
C19 C 0.8808(8) 0.4263(4) 0.6668(7) 0.063(3) Uani 1 1 d .
H19A H 0.8556 0.4476 0.7067 0.094 Uiso 1 1 calc R
H19B H 0.9533 0.4292 0.6801 0.094 Uiso 1 1 calc R
H19C H 0.8634 0.3945 0.6792 0.094 Uiso 1 1 calc R
C20 C 0.8432(7) 0.5048(3) 0.5266(8) 0.061(3) Uani 1 1 d .
H20A H 0.8150 0.5135 0.4612 0.091 Uiso 1 1 calc R
H20B H 0.9147 0.5116 0.5444 0.091 Uiso 1 1 calc R
H20C H 0.8101 0.5223 0.5666 0.091 Uiso 1 1 calc R
C21 C 0.2429(9) 0.4775(5) 0.7866(10) 0.091(4) Uani 1 1 d .
H21A H 0.1905 0.4801 0.7281 0.136 Uiso 1 1 calc R
H21B H 0.2320 0.5007 0.8312 0.136 Uiso 1 1 calc R
H21C H 0.2411 0.4465 0.8130 0.136 Uiso 1 1 calc R
C22 C 0.3825(10) 0.5523(4) 0.7515(8) 0.074(3) Uani 1 1 d .
H22A H 0.4472 0.5592 0.7396 0.111 Uiso 1 1 calc R
H22B H 0.3782 0.5673 0.8096 0.111 Uiso 1 1 calc R
H22C H 0.3291 0.5638 0.6995 0.111 Uiso 1 1 calc R
C23 C 0.4696(12) 0.4669(5) 0.8678(7) 0.089(4) Uani 1 1 d .
H23A H 0.4672 0.4331 0.8720 0.134 Uiso 1 1 calc R
H23B H 0.4585 0.4807 0.9247 0.134 Uiso 1 1 calc R
H23C H 0.5351 0.4764 0.8609 0.134 Uiso 1 1 calc R
C24 C 0.644(3) 0.1558(11) 0.737(2) 0.127(4) Uiso 0.50 1 d PD
C24' C 0.562(3) 0.1762(13) 0.700(2) 0.127(4) Uiso 0.50 1 d PD
C25 C 0.595(3) 0.1162(12) 0.778(2) 0.127(4) Uiso 0.50 1 d PD
C25' C 0.562(3) 0.1327(10) 0.763(2) 0.127(4) Uiso 0.50 1 d PD
C26 C 0.641(3) 0.2161(12) 0.604(3) 0.127(4) Uiso 0.50 1 d PD
C26' C 0.699(2) 0.1653(13) 0.691(3) 0.127(4) Uiso 0.50 1 d PD
C27 C 0.493(4) 0.0562(11) 0.723(4) 0.127(4) Uiso 0.50 1 d PD
C27' C 0.508(4) 0.0467(11) 0.704(4) 0.127(4) Uiso 0.50 1 d PD
C28 C 0.258(3) 0.1186(15) 0.536(3) 0.140(5) Uiso 0.50 1 d PD
C28' C 0.256(3) 0.1165(17) 0.567(3) 0.140(5) Uiso 0.50 1 d PD
C29 C 0.295(3) 0.1538(13) 0.612(3) 0.140(5) Uiso 0.50 1 d PD
C29' C 0.297(3) 0.1404(14) 0.660(3) 0.140(5) Uiso 0.50 1 d PD
C30 C 0.366(3) 0.0646(14) 0.446(3) 0.140(5) Uiso 0.50 1 d PD
C30' C 0.309(3) 0.0651(13) 0.462(3) 0.140(5) Uiso 0.50 1 d PD
C31 C 0.398(3) 0.2341(12) 0.652(3) 0.140(5) Uiso 0.50 1 d PD
C31' C 0.408(3) 0.2077(14) 0.686(3) 0.140(5) Uiso 0.50 1 d PD
C32 C 0.469(3) 0.1541(13) 0.363(2) 0.161(6) Uiso 0.50 1 d PD
C32' C 0.549(2) 0.1993(13) 0.459(3) 0.161(6) Uiso 0.50 1 d PD
C33 C 0.547(3) 0.1166(14) 0.401(3) 0.161(6) Uiso 0.50 1 d PD
C33' C 0.592(3) 0.1523(11) 0.492(3) 0.161(6) Uiso 0.50 1 d PD
C34 C 0.388(3) 0.2136(14) 0.390(3) 0.161(6) Uiso 0.50 1 d PD
C34' C 0.352(2) 0.2106(16) 0.442(3) 0.161(6) Uiso 0.50 1 d PD
C35 C 0.637(3) 0.0749(16) 0.506(3) 0.161(6) Uiso 0.50 1 d PD
C35' C 0.469(3) 0.0756(16) 0.472(4) 0.161(6) Uiso 0.50 1 d PD
C36 C 0.559(3) 0.2778(9) 0.0140(17) 0.095(2) Uiso 0.50 1 d PD
C36' C 0.544(2) 0.2926(9) 0.0362(19) 0.095(2) Uiso 0.50 1 d PD
C37 C 0.519(3) 0.3222(9) -0.0162(18) 0.095(2) Uiso 0.50 1 d PD
C37' C 0.505(3) 0.3365(9) 0.002(2) 0.095(2) Uiso 0.50 1 d PD
C38 C 0.481(3) 0.3517(9) 0.0430(18) 0.095(2) Uiso 0.50 1 d PD
C38' C 0.448(2) 0.3652(9) 0.0485(18) 0.095(2) Uiso 0.50 1 d PD
C39 C 0.484(2) 0.3358(9) 0.1353(17) 0.095(2) Uiso 0.50 1 d PD
C39' C 0.444(2) 0.3513(9) 0.1402(18) 0.095(2) Uiso 0.50 1 d PD
C40 C 0.525(3) 0.2921(9) 0.166(2) 0.095(2) Uiso 0.50 1 d PD
C40' C 0.490(2) 0.3089(9) 0.1756(19) 0.095(2) Uiso 0.50 1 d PD
C41 C 0.562(2) 0.2634(10) 0.1061(18) 0.095(2) Uiso 0.50 1 d PD
C41' C 0.536(3) 0.2777(11) 0.126(2) 0.095(2) Uiso 0.50 1 d PD
C42 C 0.582(2) 0.2434(10) -0.055(2) 0.095(2) Uiso 0.50 1 d PD
C42' C 0.600(2) 0.2553(10) -0.005(2) 0.095(2) Uiso 0.50 1 d PD
Li1 Li 0.4330(11) 0.4460(4) 0.4366(10) 0.042(3) Uani 1 1 d .
Li2 Li 0.6103(11) 0.4882(5) 0.4477(10) 0.047(3) Uani 1 1 d .
Li3 Li 0.4777(13) 0.1389(6) 0.5731(12) 0.063(4) Uani 1 1 d .

loop_
_atom_site_aniso_label
_atom_site_aniso_U_11
_atom_site_aniso_U_22
_atom_site_aniso_U_33
_atom_site_aniso_U_23
_atom_site_aniso_U_13
_atom_site_aniso_U_12
Eu1 0.0343(2) 0.0352(2) 0.0397(2) 0.00326(17) 0.00592(16) 0.00128(17)
I1 0.0778(5) 0.0746(5) 0.0880(6) 0.0424(4) 0.0235(4) 0.0192(4)
I2 0.0581(4) 0.0549(4) 0.0511(4) -0.0058(3) -0.0041(3) -0.0056(3)
Si1 0.0328(11) 0.0512(14) 0.0541(14) 0.0006(11) 0.0068(10) 0.0035(10)
Si2 0.0658(17) 0.0572(16) 0.0523(15) -0.0019(12) 0.0289(13) -0.0029(13)
O1 0.040(4) 0.030(4) 0.036(4) -0.005(3) 0.012(3) -0.006(3)
N1 0.032(3) 0.037(4) 0.046(4) -0.003(3) 0.011(3) 0.005(3)
N2 0.036(4) 0.038(4) 0.055(4) -0.011(3) 0.011(3) -0.004(3)
N3 0.043(4) 0.046(4) 0.043(4) 0.003(3) 0.012(3) -0.001(3)
N4 0.040(4) 0.040(4) 0.052(4) -0.002(3) 0.010(3) -0.004(3)
C1 0.033(4) 0.038(4) 0.048(5) -0.001(4) 0.009(3) 0.010(3)
C2 0.036(4) 0.045(5) 0.050(5) 0.007(4) 0.013(4) 0.006(4)
C3 0.056(3) 0.047(3) 0.091(5) -0.022(3) 0.020(3) -0.011(3)
C4 0.056(3) 0.047(3) 0.091(5) -0.022(3) 0.020(3) -0.011(3)
C5 0.056(3) 0.047(3) 0.091(5) -0.022(3) 0.020(3) -0.011(3)
C6 0.040(5) 0.044(5) 0.071(6) -0.007(5) 0.011(4) 0.006(4)
C7 0.067(7) 0.046(6) 0.091(8) 0.002(5) 0.011(6) 0.018(5)
C8 0.093(10) 0.069(8) 0.114(12) 0.006(8) -0.006(8) 0.037(7)
C9 0.091(10) 0.069(9) 0.163(16) -0.047(10) 0.004(10) 0.037(8)
C10 0.087(9) 0.087(9) 0.117(11) -0.055(9) 0.015(8) 0.026(8)
C11 0.061(6) 0.059(6) 0.085(8) -0.018(6) 0.015(6) 0.009(5)
C12 0.046(5) 0.044(5) 0.058(5) 0.011(4) 0.017(4) -0.002(4)
C13 0.049(6) 0.057(6) 0.089(8) 0.017(6) 0.015(5) -0.003(5)
C14 0.048(6) 0.079(8) 0.119(11) 0.015(7) 0.037(7) -0.006(6)
C15 0.099(10) 0.070(8) 0.105(10) 0.009(7) 0.053(8) -0.030(7)
C16 0.094(10) 0.071(7) 0.087(9) 0.032(7) 0.029(7) -0.010(7)
C17 0.044(5) 0.067(7) 0.081(7) 0.020(6) 0.011(5) -0.004(5)
C18 0.045(5) 0.089(8) 0.073(7) -0.010(6) 0.018(5) 0.004(5)
C19 0.051(6) 0.065(6) 0.068(7) 0.005(5) 0.005(5) 0.009(5)
C20 0.041(5) 0.061(6) 0.073(7) 0.001(5) 0.005(5) -0.010(5)
C21 0.082(8) 0.096(9) 0.119(11) -0.028(8) 0.071(8) -0.021(7)
C22 0.092(9) 0.065(7) 0.074(7) -0.013(6) 0.038(7) -0.001(6)
C23 0.137(12) 0.085(9) 0.042(6) 0.009(6) 0.015(7) 0.008(8)
Li1 0.049(8) 0.035(7) 0.043(7) 0.000(6) 0.011(6) -0.007(6)
Li2 0.045(8) 0.043(8) 0.048(8) 0.007(6) 0.004(6) 0.013(6)
Li3 0.057(10) 0.074(11) 0.060(10) 0.002(9) 0.020(8) 0.019(9)

loop_
_atom_type_symbol
_atom_type_description
_atom_type_scat_dispersion_real
_atom_type_scat_dispersion_imag
_atom_type_scat_source
C C 0.0033 0.0016 'International Tables Vol C Tables 4.2.6.8 and 6.1.1.4'
H H 0.0000 0.0000 'International Tables Vol C Tables 4.2.6.8 and 6.1.1.4'
N N 0.0061 0.0033 'International Tables Vol C Tables 4.2.6.8 and 6.1.1.4'
O O 0.0106 0.0060 'International Tables Vol C Tables 4.2.6.8 and 6.1.1.4'
Eu Eu -0.1578 3.6682 'International Tables Vol C Tables 4.2.6.8 and 6.1.1.4'
Si Si 0.0817 0.0704 'International Tables Vol C Tables 4.2.6.8 and 6.1.1.4'
I I -0.4742 1.8119 'International Tables Vol C Tables 4.2.6.8 and 6.1.1.4'
Li Li -0.0003 0.0001 'International Tables Vol C Tables 4.2.6.8 and 6.1.1.4'

loop_
_geom_angle_atom_site_label_1
_geom_angle_atom_site_label_2
_geom_angle_atom_site_label_3
_geom_angle
_geom_angle_site_symmetry_1
_geom_angle_site_symmetry_3
O1 Eu1 N2 77.16(15) . .
O1 Eu1 N4 76.71(15) . .
N2 Eu1 N4 66.2(2) . .
O1 Eu1 N3 79.08(14) . .
N2 Eu1 N3 114.7(2) . .
N4 Eu1 N3 49.5(2) . .
O1 Eu1 N1 77.96(14) . .
N2 Eu1 N1 50.1(2) . .
N4 Eu1 N1 114.9(2) . .
N3 Eu1 N1 155.0(2) . .
O1 Eu1 Li1 41.6(3) . .
N2 Eu1 Li1 45.2(3) . .
N4 Eu1 Li1 45.2(3) . .
N3 Eu1 Li1 78.6(3) . .
N1 Eu1 Li1 77.8(3) . .
O1 Eu1 C1 86.16(15) . .
N2 Eu1 C1 26.7(2) . .
N4 Eu1 C1 92.6(2) . .
N3 Eu1 C1 141.4(2) . .
N1 Eu1 C1 27.0(2) . .
Li1 Eu1 C1 67.1(3) . .
O1 Eu1 C2 86.86(16) . .
N2 Eu1 C2 92.2(2) . .
N4 Eu1 C2 26.5(2) . .
N3 Eu1 C2 26.7(2) . .
N1 Eu1 C2 141.4(2) . .
Li1 Eu1 C2 67.7(3) . .
C1 Eu1 C2 118.0(2) . .
O1 Eu1 Li2 37.8(3) . 3_666
N2 Eu1 Li2 99.1(3) . 3_666
N4 Eu1 Li2 58.9(3) . 3_666
N3 Eu1 Li2 41.5(3) . 3_666
N1 Eu1 Li2 115.6(3) . 3_666
Li1 Eu1 Li2 53.9(4) . 3_666
C1 Eu1 Li2 118.3(3) . 3_666
C2 Eu1 Li2 55.4(3) . 3_666
O1 Eu1 Li2 37.7(3) . .
N2 Eu1 Li2 59.4(3) . .
N4 Eu1 Li2 98.7(3) . .
N3 Eu1 Li2 116.6(3) . .
N1 Eu1 Li2 40.5(3) . .
Li1 Eu1 Li2 53.6(4) . .
C1 Eu1 Li2 54.7(3) . .
C2 Eu1 Li2 118.6(3) . .
Li2 Eu1 Li2 75.5(4) 3_666 .
O1 Eu1 I1 169.51(2) . .
N2 Eu1 I1 93.43(15) . .
N4 Eu1 I1 95.37(15) . .
N3 Eu1 I1 101.12(14) . .
N1 Eu1 I1 99.68(13) . .
Li1 Eu1 I1 128.0(3) . .
C1 Eu1 I1 87.36(16) . .
C2 Eu1 I1 88.91(16) . .
Li2 Eu1 I1 142.3(3) 3_666 .
Li2 Eu1 I1 139.8(3) . .
O1 Eu1 I2 83.56(2) . .
N2 Eu1 I2 141.02(15) . .
N4 Eu1 I2 140.84(15) . .
N3 Eu1 I2 93.98(15) . .
N1 Eu1 I2 93.06(14) . .
Li1 Eu1 I2 125.2(3) . .
C1 Eu1 I2 119.71(16) . .
C2 Eu1 I2 120.45(17) . .
Li2 Eu1 I2 85.0(3) 3_666 .
Li2 Eu1 I2 84.9(3) . .
I1 Eu1 I2 106.84(3) . .
Li1 I2 Eu1 67.2(3) 3_666 .
N1 Si1 C19 112.0(4) . .
N1 Si1 C18 116.5(4) . .
C19 Si1 C18 109.5(5) . .
N1 Si1 C20 105.9(4) . .
C19 Si1 C20 107.2(5) . .
C18 Si1 C20 104.9(5) . .
N3 Si2 C22 105.9(4) . .
N3 Si2 C21 115.7(5) . .
C22 Si2 C21 106.4(6) . .
N3 Si2 C23 111.7(5) . .
C22 Si2 C23 108.2(6) . .
C21 Si2 C23 108.5(7) . .
Li2 O1 Li2 180.000(3) . 3_666
Li2 O1 Li1 90.2(6) . 3_666
Li2 O1 Li1 89.8(6) 3_666 3_666
Li2 O1 Li1 89.8(6) . .
Li2 O1 Li1 90.2(6) 3_666 .
Li1 O1 Li1 180.000(2) 3_666 .
Li2 O1 Eu1 89.8(4) . 3_666
Li2 O1 Eu1 90.2(4) 3_666 3_666
Li1 O1 Eu1 80.0(4) 3_666 3_666
Li1 O1 Eu1 100.0(4) . 3_666
Li2 O1 Eu1 90.2(4) . .
Li2 O1 Eu1 89.8(4) 3_666 .
Li1 O1 Eu1 100.0(4) 3_666 .
Li1 O1 Eu1 80.0(4) . .
Eu1 O1 Eu1 180.000(13) 3_666 .
C26 O2 C24 124(3) . .
C26 O2 Li3 117(2) . .
C24 O2 Li3 105(2) . .
C26' O2' C24' 84(2) . .
C26' O2' Li3 132(2) . .
C24' O2' Li3 76(2) . .
C27 O3 C25 103(3) . .
C27 O3 Li3 133(3) . .
C25 O3 Li3 123(2) . .
C27' O3' C25' 132(3) . .
C27' O3' Li3 128(3) . .
C25' O3' Li3 95.9(19) . .
C30 O4 C28 139(4) . .
C30 O4 Li3 100(3) . .
C28 O4 Li3 100(2) . .
C28' O4' C30' 110(3) . .
C28' O4' Li3 120(3) . .
C30' O4' Li3 129(3) . .
C31 O5 C29 138(4) . .
C31 O5 Li3 121(3) . .
C29 O5 Li3 92(2) . .
C31' O5' C29' 114(3) . .
C31' O5' Li3 108(3) . .
C29' O5' Li3 118(3) . .
C34 O6 C32 100(3) . .
C34 O6 Li3 135(3) . .
C32 O6 Li3 111(2) . .
C34' O6' C32' 142(3) . .
C34' O6' Li3 118(3) . .
C32' O6' Li3 100(2) . .
C35 O7 C33 93(3) . .
C35 O7 Li3 116(3) . .
C33 O7 Li3 102(3) . .
C35' O7' C33' 138(3) . .
C35' O7' Li3 79(2) . .
C33' O7' Li3 75(2) . .
C1 N1 Si1 127.7(5) . .
C1 N1 Li2 108.5(7) . .
Si1 N1 Li2 115.8(6) . .
C1 N1 Eu1 85.0(5) . .
Si1 N1 Eu1 128.6(3) . .
Li2 N1 Eu1 79.1(5) . .
C1 N2 C3 118.5(7) . .
C1 N2 Li1 134.4(7) . .
C3 N2 Li1 106.4(7) . .
C1 N2 Eu1 87.9(5) . .
C3 N2 Eu1 125.4(6) . .
Li1 N2 Eu1 71.1(4) . .
C2 N3 Si2 128.4(6) . .
C2 N3 Li2 108.6(7) . 3_666
Si2 N3 Li2 115.8(5) . 3_666
C2 N3 Eu1 86.2(5) . .
Si2 N3 Eu1 126.2(4) . .
Li2 N3 Eu1 78.7(4) 3_666 .
C2 N4 C5 117.8(8) . .
C2 N4 Li1 136.3(7) . .
C5 N4 Li1 105.6(7) . .
C2 N4 Eu1 86.6(5) . .
C5 N4 Eu1 128.1(6) . .
Li1 N4 Eu1 70.2(4) . .
N2 C1 N1 119.0(7) . .
N2 C1 C6 120.0(7) . .
N1 C1 C6 120.9(7) . .
N2 C1 Li2 81.0(5) . .
N1 C1 Li2 44.3(5) . .
C6 C1 Li2 151.6(7) . .
N2 C1 Eu1 65.4(4) . .
N1 C1 Eu1 68.0(4) . .
C6 C1 Eu1 138.6(6) . .
Li2 C1 Eu1 65.4(4) . .
N4 C2 N3 118.4(8) . .
N4 C2 C12 120.6(8) . .
N3 C2 C12 121.1(8) . .
N4 C2 Eu1 66.9(4) . .
N3 C2 Eu1 67.0(4) . .
C12 C2 Eu1 140.3(6) . .
C4 C3 N2 114.8(8) . .
C4 C3 H3A 108.6 . .
N2 C3 H3A 108.6 . .
C4 C3 H3B 108.6 . .
N2 C3 H3B 108.6 . .
H3A C3 H3B 107.5 . .
C3 C4 C5 119.7(10) . .
C3 C4 H4A 107.4 . .
C5 C4 H4A 107.4 . .
C3 C4 H4B 107.4 . .
C5 C4 H4B 107.4 . .
H4A C4 H4B 106.9 . .
N4 C5 C4 114.1(8) . .
N4 C5 H5A 108.7 . .
C4 C5 H5A 108.7 . .
N4 C5 H5B 108.7 . .
C4 C5 H5B 108.7 . .
H5A C5 H5B 107.6 . .
C7 C6 C11 120.6(9) . .
C7 C6 C1 119.4(9) . .
C11 C6 C1 119.8(9) . .
C8 C7 C6 118.8(12) . .
C8 C7 H7 120.6 . .
C6 C7 H7 120.6 . .
C9 C8 C7 121.3(13) . .
C9 C8 H8 119.4 . .
C7 C8 H8 119.4 . .
C10 C9 C8 120.1(11) . .
C10 C9 H9 119.9 . .
C8 C9 H9 119.9 . .
C9 C10 C11 121.2(13) . .
C9 C10 H10 119.4 . .
C11 C10 H10 119.4 . .
C10 C11 C6 117.9(12) . .
C10 C11 H11 121.0 . .
C6 C11 H11 121.0 . .
C17 C12 C13 119.1(9) . .
C17 C12 C2 119.2(8) . .
C13 C12 C2 121.7(8) . .
C14 C13 C12 119.5(10) . .
C14 C13 H13 120.3 . .
C12 C13 H13 120.3 . .
C13 C14 C15 121.1(11) . .
C13 C14 H14 119.5 . .
C15 C14 H14 119.5 . .
C16 C15 C14 119.1(10) . .
C16 C15 H15 120.5 . .
C14 C15 H15 120.5 . .
C15 C16 C17 120.9(11) . .
C15 C16 H16 119.5 . .
C17 C16 H16 119.5 . .
C12 C17 C16 120.3(10) . .
C12 C17 H17 119.8 . .
C16 C17 H17 119.8 . .
Si1 C18 H18A 109.5 . .
Si1 C18 H18B 109.5 . .
H18A C18 H18B 109.5 . .
Si1 C18 H18C 109.5 . .
H18A C18 H18C 109.5 . .
H18B C18 H18C 109.5 . .
Si1 C19 H19A 109.5 . .
Si1 C19 H19B 109.5 . .
H19A C19 H19B 109.5 . .
Si1 C19 H19C 109.5 . .
H19A C19 H19C 109.5 . .
H19B C19 H19C 109.5 . .
Si1 C20 H20A 109.5 . .
Si1 C20 H20B 109.5 . .
H20A C20 H20B 109.5 . .
Si1 C20 H20C 109.5 . .
H20A C20 H20C 109.5 . .
H20B C20 H20C 109.5 . .
Si2 C21 H21A 109.5 . .
Si2 C21 H21B 109.5 . .
H21A C21 H21B 109.5 . .
Si2 C21 H21C 109.5 . .
H21A C21 H21C 109.5 . .
H21B C21 H21C 109.5 . .
Si2 C22 H22A 109.5 . .
Si2 C22 H22B 109.5 . .
H22A C22 H22B 109.5 . .
Si2 C22 H22C 109.5 . .
H22A C22 H22C 109.5 . .
H22B C22 H22C 109.5 . .
Si2 C23 H23A 109.5 . .
Si2 C23 H23B 109.5 . .
H23A C23 H23B 109.5 . .
Si2 C23 H23C 109.5 . .
H23A C23 H23C 109.5 . .
H23B C23 H23C 109.5 . .
O2 C24 C25 124(3) . .
O2' C24' C25' 121(3) . .
O3 C25 C24 102(3) . .
O3' C25' C24' 103(3) . .
O4 C28 C29 113(4) . .
O4' C28' C29' 110(3) . .
O5 C29 C28 123(4) . .
O5' C29' C28' 93(3) . .
O6 C32 C33 109(3) . .
O6' C32' C33' 99(3) . .
O7 C33 C32 119(4) . .
O7' C33' C32' 141(4) . .
C41 C36 C37 119(2) . .
C41 C36 C42 120(2) . .
C37 C36 C42 121(2) . .
C37' C36' C41' 119(2) . .
C37' C36' C42' 132(2) . .
C41' C36' C42' 109(2) . .
C38 C37 C36 122(2) . .
C36' C37' C38' 123(2) . .
C37 C38 C39 118.0(19) . .
C39' C38' C37' 116.9(18) . .
C40 C39 C38 120(2) . .
C40' C39' C38' 118(2) . .
C41 C40 C39 121(2) . .
C41' C40' C39' 125(2) . .
C40 C41 C36 120(2) . .
C40' C41' C36' 116(2) . .
O1 Li1 N2 105.1(7) . .
O1 Li1 N4 105.1(6) . .
N2 Li1 N4 87.7(6) . .
O1 Li1 Li2 44.9(4) . .
N2 Li1 Li2 72.8(5) . .
N4 Li1 Li2 132.9(7) . .
O1 Li1 Li2 44.7(4) . 3_666
N2 Li1 Li2 131.7(7) . 3_666
N4 Li1 Li2 72.0(5) . 3_666
Li2 Li1 Li2 89.5(6) . 3_666
O1 Li1 I2 109.3(5) . 3_666
N2 Li1 I2 124.2(6) . 3_666
N4 Li1 I2 122.4(6) . 3_666
Li2 Li1 I2 103.7(5) . 3_666
Li2 Li1 I2 103.4(5) 3_666 3_666
O1 Li1 Eu1 58.4(4) . .
N2 Li1 Eu1 63.7(4) . .
N4 Li1 Eu1 64.6(4) . .
Li2 Li1 Eu1 68.3(4) . .
Li2 Li1 Eu1 68.0(4) 3_666 .
I2 Li1 Eu1 167.6(5) 3_666 .
O1 Li1 Eu1 45.9(3) . 3_666
N2 Li1 Eu1 132.1(6) . 3_666
N4 Li1 Eu1 131.2(6) . 3_666
Li2 Li1 Eu1 60.3(4) . 3_666
Li2 Li1 Eu1 60.5(4) 3_666 3_666
I2 Li1 Eu1 63.3(3) 3_666 3_666
Eu1 Li1 Eu1 104.3(4) . 3_666
O1 Li2 N1 112.3(7) . .
O1 Li2 N3 111.7(7) . 3_666
N1 Li2 N3 136.0(8) . 3_666
O1 Li2 Li1 45.3(4) . .
N1 Li2 Li1 94.5(6) . .
N3 Li2 Li1 117.1(7) 3_666 .
O1 Li2 Li1 45.1(4) . 3_666
N1 Li2 Li1 117.0(7) . 3_666
N3 Li2 Li1 93.8(6) 3_666 3_666
Li1 Li2 Li1 90.5(6) . 3_666
O1 Li2 C1 103.1(6) . .
N1 Li2 C1 27.2(3) . .
N3 Li2 C1 136.6(7) 3_666 .
Li1 Li2 C1 71.5(5) . .
Li1 Li2 C1 129.5(6) 3_666 .
O1 Li2 Eu1 52.4(3) . 3_666
N1 Li2 Eu1 163.7(7) . 3_666
N3 Li2 Eu1 59.8(4) 3_666 3_666
Li1 Li2 Eu1 70.7(4) . 3_666
Li1 Li2 Eu1 58.1(4) 3_666 3_666
C1 Li2 Eu1 141.4(6) . 3_666
O1 Li2 Eu1 52.2(4) . .
N1 Li2 Eu1 60.4(4) . .
N3 Li2 Eu1 162.7(7) 3_666 .
Li1 Li2 Eu1 58.1(4) . .
Li1 Li2 Eu1 70.4(4) 3_666 .
C1 Li2 Eu1 59.9(3) . .
Eu1 Li2 Eu1 104.5(4) 3_666 .
O2' Li3 O3 88.0(12) . .
O2' Li3 O7' 82.6(12) . .
O3 Li3 O7' 100.9(13) . .
O2' Li3 O5' 109.7(14) . .
O3 Li3 O5' 86.8(14) . .
O7' Li3 O5' 165.9(16) . .
O2' Li3 O4' 176.2(15) . .
O3 Li3 O4' 93.4(15) . .
O7' Li3 O4' 100.5(14) . .
O5' Li3 O4' 66.9(13) . .
O2' Li3 O6' 81.6(12) . .
O3 Li3 O6' 164.1(13) . .
O7' Li3 O6' 89.7(12) . .
O5' Li3 O6' 85.5(13) . .
O4' Li3 O6' 96.2(14) . .
O2' Li3 O2 18.4(10) . .
O3 Li3 O2 80.1(12) . .
O7' Li3 O2 100.4(13) . .
O5' Li3 O2 92.6(14) . .
O4' Li3 O2 158.9(14) . .
O6' Li3 O2 86.4(12) . .
O2' Li3 O3' 86.0(12) . .
O3 Li3 O3' 9.3(13) . .
O7' Li3 O3' 91.7(12) . .
O5' Li3 O3' 95.9(14) . .
O4' Li3 O3' 95.9(15) . .
O6' Li3 O3' 167.3(14) . .
O2 Li3 O3' 81.0(11) . .
O2' Li3 O6 85.0(11) . .
O3 Li3 O6 172.5(14) . .
O7' Li3 O6 75.6(12) . .
O5' Li3 O6 98.0(13) . .
O4' Li3 O6 93.8(14) . .
O6' Li3 O6 14.9(9) . .
O2 Li3 O6 93.8(11) . .
O3' Li3 O6 165.3(12) . .
O2' Li3 O5 100.7(13) . .
O3 Li3 O5 99.4(13) . .
O7' Li3 O5 159.5(15) . .
O5' Li3 O5 15.7(13) . .
O4' Li3 O5 75.6(13) . .
O6' Li3 O5 71.0(11) . .
O2 Li3 O5 85.6(13) . .
O3' Li3 O5 108.6(13) . .
O6 Li3 O5 84.5(12) . .
O2' Li3 O7 97.7(12) . .
O3 Li3 O7 99.4(13) . .
O7' Li3 O7 15.2(11) . .
O5' Li3 O7 152.2(15) . .
O4' Li3 O7 85.6(13) . .
O6' Li3 O7 93.9(12) . .
O2 Li3 O7 115.2(13) . .
O3' Li3 O7 90.7(12) . .
O6 Li3 O7 79.0(11) . .
O5 Li3 O7 154.1(14) . .
O2' Li3 O4 173.1(14) . .
O3 Li3 O4 88.2(14) . .
O7' Li3 O4 92.5(13) . .
O5' Li3 O4 75.7(13) . .
O4' Li3 O4 10.6(14) . .
O6' Li3 O4 103.3(13) . .
O2 Li3 O4 164.0(14) . .
O3' Li3 O4 89.2(13) . .
O6 Li3 O4 98.6(13) . .
O5 Li3 O4 85.6(12) . .
O7 Li3 O4 77.4(12) . .

loop_
_geom_bond_atom_site_label_1
_geom_bond_atom_site_label_2
_geom_bond_distance
_geom_bond_site_symmetry_2
Eu1 O1 2.4526(5) .
Eu1 N2 2.688(7) .
Eu1 N4 2.724(7) .
Eu1 N3 2.728(7) .
Eu1 N1 2.751(6) .
Eu1 Li1 2.837(14) .
Eu1 C1 2.955(8) .
Eu1 C2 2.956(8) .
Eu1 Li2 3.097(13) 3_666
Eu1 Li2 3.106(15) .
Eu1 I1 3.2406(9) .
Eu1 I2 3.2602(8) .
I2 Li1 2.773(14) 3_666
Si1 N1 1.722(7) .
Si1 C19 1.851(10) .
Si1 C18 1.872(10) .
Si1 C20 1.873(10) .
Si2 N3 1.728(7) .
Si2 C22 1.875(11) .
Si2 C21 1.880(11) .
Si2 C23 1.882(12) .
O1 Li2 1.898(15) .
O1 Li2 1.898(15) 3_666
O1 Li1 1.913(13) 3_666
O1 Li1 1.913(13) .
O1 Eu1 2.4526(5) 3_666
O2 C26 1.468(19) .
O2 C24 1.470(19) .
O2 Li3 2.14(3) .
O2' C26' 1.437(19) .
O2' C24' 1.471(19) .
O2' Li3 2.03(3) .
O3 C27 1.413(18) .
O3 C25 1.435(19) .
O3 Li3 2.07(3) .
O3' C27' 1.427(18) .
O3' C25' 1.473(19) .
O3' Li3 2.15(3) .
O4 C30 1.442(19) .
O4 C28 1.452(19) .
O4 Li3 2.37(4) .
O4' C28' 1.440(19) .
O4' C30' 1.471(19) .
O4' Li3 2.11(4) .
O5 C31 1.429(19) .
O5 C29 1.441(19) .
O5 Li3 2.29(4) .
O5' C31' 1.440(19) .
O5' C29' 1.456(19) .
O5' Li3 2.10(4) .
O6 C34 1.382(19) .
O6 C32 1.395(19) .
O6 Li3 2.28(3) .
O6' C34' 1.400(19) .
O6' C32' 1.428(19) .
O6' Li3 2.11(3) .
O7 C35 1.413(19) .
O7 C33 1.458(19) .
O7 Li3 2.33(4) .
O7' C35' 1.45(2) .
O7' C33' 1.480(19) .
O7' Li3 2.10(4) .
N1 C1 1.345(10) .
N1 Li2 2.052(15) .
N2 C1 1.328(10) .
N2 C3 1.471(11) .
N2 Li1 2.127(15) .
N3 C2 1.332(11) .
N3 Li2 2.092(16) 3_666
N4 C2 1.323(11) .
N4 C5 1.476(11) .
N4 Li1 2.138(15) .
C1 C6 1.505(11) .
C1 Li2 2.787(16) .
C2 C12 1.493(11) .
C3 C4 1.457(14) .
C3 H3A 0.9800 .
C3 H3B 0.9800 .
C4 C5 1.491(14) .
C4 H4A 0.9800 .
C4 H4B 0.9800 .
C5 H5A 0.9800 .
C5 H5B 0.9800 .
C6 C7 1.392(14) .
C6 C11 1.396(14) .
C7 C8 1.377(15) .
C7 H7 0.9400 .
C8 C9 1.36(2) .
C8 H8 0.9400 .
C9 C10 1.36(2) .
C9 H9 0.9400 .
C10 C11 1.394(15) .
C10 H10 0.9400 .
C11 H11 0.9400 .
C12 C17 1.390(13) .
C12 C13 1.393(13) .
C13 C14 1.385(14) .
C13 H13 0.9400 .
C14 C15 1.399(17) .
C14 H14 0.9400 .
C15 C16 1.355(17) .
C15 H15 0.9400 .
C16 C17 1.393(14) .
C16 H16 0.9400 .
C17 H17 0.9400 .
C18 H18A 0.9700 .
C18 H18B 0.9700 .
C18 H18C 0.9700 .
C19 H19A 0.9700 .
C19 H19B 0.9700 .
C19 H19C 0.9700 .
C20 H20A 0.9700 .
C20 H20B 0.9700 .
C20 H20C 0.9700 .
C21 H21A 0.9700 .
C21 H21B 0.9700 .
C21 H21C 0.9700 .
C22 H22A 0.9700 .
C22 H22B 0.9700 .
C22 H22C 0.9700 .
C23 H23A 0.9700 .
C23 H23B 0.9700 .
C23 H23C 0.9700 .
C24 C25 1.520(19) .
C24' C25' 1.547(19) .
C28 C29 1.500(19) .
C28' C29' 1.501(19) .
C32 C33 1.519(19) .
C32' C33' 1.503(19) .
C36 C41 1.402(18) .
C36 C37 1.410(18) .
C36 C42 1.502(18) .
C36' C37' 1.406(18) .
C36' C41' 1.411(18) .
C36' C42' 1.527(18) .
C37 C38 1.408(17) .
C37' C38' 1.426(17) .
C38 C39 1.415(17) .
C38' C39' 1.414(17) .
C39 C40 1.396(18) .
C39' C40' 1.409(18) .
C40 C41 1.389(18) .
C40' C41' 1.399(18) .
Li1 Li2 2.69(2) .
Li1 Li2 2.70(2) 3_666
Li1 I2 2.773(14) 3_666
Li1 Eu1 3.362(13) 3_666
Li2 N3 2.092(16) 3_666
Li2 Li1 2.70(2) 3_666
Li2 Eu1 3.097(13) 3_666

loop_
_geom_torsion_atom_site_label_1
_geom_torsion_atom_site_label_2
_geom_torsion_atom_site_label_3
_geom_torsion_atom_site_label_4
_geom_torsion
_geom_torsion_site_symmetry_1
_geom_torsion_site_symmetry_4
O1 Eu1 I2 Li1 0.3(3) . 3_666
N2 Eu1 I2 Li1 60.6(4) . 3_666
N4 Eu1 I2 Li1 -59.4(4) . 3_666
N3 Eu1 I2 Li1 -78.3(3) . 3_666
N1 Eu1 I2 Li1 77.8(3) . 3_666
Li1 Eu1 I2 Li1 0.6(7) . 3_666
C1 Eu1 I2 Li1 82.1(4) . 3_666
C2 Eu1 I2 Li1 -82.2(4) . 3_666
Li2 Eu1 I2 Li1 -37.7(4) 3_666 3_666
Li2 Eu1 I2 Li1 38.1(4) . 3_666
I1 Eu1 I2 Li1 178.8(3) . 3_666
N2 Eu1 O1 Li2 -56.0(5) . .
N4 Eu1 O1 Li2 -124.2(5) . .
N3 Eu1 O1 Li2 -174.8(5) . .
N1 Eu1 O1 Li2 -4.6(5) . .
Li1 Eu1 O1 Li2 -89.7(6) . .
C1 Eu1 O1 Li2 -30.6(5) . .
C2 Eu1 O1 Li2 -149.0(5) . .
Li2 Eu1 O1 Li2 180.000(3) 3_666 .
I1 Eu1 O1 Li2 -82.6(5) . .
I2 Eu1 O1 Li2 89.9(5) . .
N2 Eu1 O1 Li2 124.0(5) . 3_666
N4 Eu1 O1 Li2 55.8(5) . 3_666
N3 Eu1 O1 Li2 5.2(5) . 3_666
N1 Eu1 O1 Li2 175.4(5) . 3_666
Li1 Eu1 O1 Li2 90.3(6) . 3_666
C1 Eu1 O1 Li2 149.4(5) . 3_666
C2 Eu1 O1 Li2 31.0(5) . 3_666
Li2 Eu1 O1 Li2 180.000(3) . 3_666
I1 Eu1 O1 Li2 97.4(5) . 3_666
I2 Eu1 O1 Li2 -90.1(5) . 3_666
N2 Eu1 O1 Li1 -146.3(5) . 3_666
N4 Eu1 O1 Li1 145.6(5) . 3_666
N3 Eu1 O1 Li1 95.0(5) . 3_666
N1 Eu1 O1 Li1 -94.9(5) . 3_666
Li1 Eu1 O1 Li1 180.000(3) . 3_666
C1 Eu1 O1 Li1 -120.9(5) . 3_666
C2 Eu1 O1 Li1 120.8(5) . 3_666
Li2 Eu1 O1 Li1 89.7(6) 3_666 3_666
Li2 Eu1 O1 Li1 -90.3(6) . 3_666
I1 Eu1 O1 Li1 -172.9(5) . 3_666
I2 Eu1 O1 Li1 -0.4(4) . 3_666
N2 Eu1 O1 Li1 33.7(5) . .
N4 Eu1 O1 Li1 -34.4(5) . .
N3 Eu1 O1 Li1 -85.0(5) . .
N1 Eu1 O1 Li1 85.1(5) . .
C1 Eu1 O1 Li1 59.1(5) . .
C2 Eu1 O1 Li1 -59.2(5) . .
Li2 Eu1 O1 Li1 -90.3(6) 3_666 .
Li2 Eu1 O1 Li1 89.7(6) . .
I1 Eu1 O1 Li1 7.1(4) . .
I2 Eu1 O1 Li1 179.6(4) . .
N2 Eu1 O1 Eu1 55(100) . 3_666
N4 Eu1 O1 Eu1 -13(100) . 3_666
N3 Eu1 O1 Eu1 -64(100) . 3_666
N1 Eu1 O1 Eu1 106(100) . 3_666
Li1 Eu1 O1 Eu1 21(100) . 3_666
C1 Eu1 O1 Eu1 80(100) . 3_666
C2 Eu1 O1 Eu1 -38(100) . 3_666
Li2 Eu1 O1 Eu1 -69(100) 3_666 3_666
Li2 Eu1 O1 Eu1 111(100) . 3_666
I1 Eu1 O1 Eu1 28(100) . 3_666
I2 Eu1 O1 Eu1 -159(100) . 3_666
C19 Si1 N1 C1 -88.1(8) . .
C18 Si1 N1 C1 39.1(9) . .
C20 Si1 N1 C1 155.4(8) . .
C19 Si1 N1 Li2 127.0(7) . .
C18 Si1 N1 Li2 -105.8(7) . .
C20 Si1 N1 Li2 10.4(7) . .
C19 Si1 N1 Eu1 30.3(6) . .
C18 Si1 N1 Eu1 157.5(5) . .
C20 Si1 N1 Eu1 -86.3(5) . .
O1 Eu1 N1 C1 -105.6(4) . .
N2 Eu1 N1 C1 -22.3(4) . .
N4 Eu1 N1 C1 -36.6(5) . .
N3 Eu1 N1 C1 -82.1(6) . .
Li1 Eu1 N1 C1 -63.0(5) . .
C2 Eu1 N1 C1 -36.5(6) . .
Li2 Eu1 N1 C1 -102.4(5) 3_666 .
Li2 Eu1 N1 C1 -109.9(7) . .
I1 Eu1 N1 C1 64.0(4) . .
I2 Eu1 N1 C1 171.7(4) . .
O1 Eu1 N1 Si1 118.8(4) . .
N2 Eu1 N1 Si1 -158.0(5) . .
N4 Eu1 N1 Si1 -172.2(4) . .
N3 Eu1 N1 Si1 142.3(4) . .
Li1 Eu1 N1 Si1 161.4(5) . .
C1 Eu1 N1 Si1 -135.6(7) . .
C2 Eu1 N1 Si1 -172.2(3) . .
Li2 Eu1 N1 Si1 121.9(5) 3_666 .
Li2 Eu1 N1 Si1 114.5(6) . .
I1 Eu1 N1 Si1 -71.6(4) . .
I2 Eu1 N1 Si1 36.0(4) . .
O1 Eu1 N1 Li2 4.3(4) . .
N2 Eu1 N1 Li2 87.6(5) . .
N4 Eu1 N1 Li2 73.3(5) . .
N3 Eu1 N1 Li2 27.8(7) . .
Li1 Eu1 N1 Li2 47.0(5) . .
C1 Eu1 N1 Li2 109.9(7) . .
C2 Eu1 N1 Li2 73.4(6) . .
Li2 Eu1 N1 Li2 7.5(8) 3_666 .
I1 Eu1 N1 Li2 173.9(5) . .
I2 Eu1 N1 Li2 -78.4(5) . .
O1 Eu1 N2 C1 107.5(5) . .
N4 Eu1 N2 C1 -171.5(5) . .
N3 Eu1 N2 C1 178.9(5) . .
N1 Eu1 N2 C1 22.6(4) . .
Li1 Eu1 N2 C1 138.8(7) . .
C2 Eu1 N2 C1 -166.2(5) . .
Li2 Eu1 N2 C1 138.5(5) 3_666 .
Li2 Eu1 N2 C1 71.4(5) . .
I1 Eu1 N2 C1 -77.2(5) . .
I2 Eu1 N2 C1 45.2(6) . .
O1 Eu1 N2 C3 -128.4(7) . .
N4 Eu1 N2 C3 -47.5(7) . .
N3 Eu1 N2 C3 -57.0(7) . .
N1 Eu1 N2 C3 146.7(8) . .
Li1 Eu1 N2 C3 -97.1(8) . .
C1 Eu1 N2 C3 124.1(9) . .
C2 Eu1 N2 C3 -42.1(7) . .
Li2 Eu1 N2 C3 -97.4(7) 3_666 .
Li2 Eu1 N2 C3 -164.5(8) . .
I1 Eu1 N2 C3 46.9(7) . .
I2 Eu1 N2 C3 169.3(6) . .
O1 Eu1 N2 Li1 -31.3(4) . .
N4 Eu1 N2 Li1 49.6(4) . .
N3 Eu1 N2 Li1 40.1(5) . .
N1 Eu1 N2 Li1 -116.2(5) . .
C1 Eu1 N2 Li1 -138.8(7) . .
C2 Eu1 N2 Li1 55.0(4) . .
Li2 Eu1 N2 Li1 -0.3(5) 3_666 .
Li2 Eu1 N2 Li1 -67.4(5) . .
I1 Eu1 N2 Li1 144.0(4) . .
I2 Eu1 N2 Li1 -93.6(4) . .
C22 Si2 N3 C2 -155.4(8) . .
C21 Si2 N3 C2 -37.7(10) . .
C23 Si2 N3 C2 87.1(9) . .
C22 Si2 N3 Li2 -8.7(7) . 3_666
C21 Si2 N3 Li2 108.9(7) . 3_666
C23 Si2 N3 Li2 -126.3(7) . 3_666
C22 Si2 N3 Eu1 86.2(6) . .
C21 Si2 N3 Eu1 -156.2(6) . .
C23 Si2 N3 Eu1 -31.4(7) . .
O1 Eu1 N3 C2 105.0(5) . .
N2 Eu1 N3 C2 34.8(5) . .
N4 Eu1 N3 C2 23.2(5) . .
N1 Eu1 N3 C2 81.6(7) . .
Li1 Eu1 N3 C2 62.5(5) . .
C1 Eu1 N3 C2 35.5(6) . .
Li2 Eu1 N3 C2 109.9(7) 3_666 .
Li2 Eu1 N3 C2 101.4(6) . .
I1 Eu1 N3 C2 -64.3(5) . .
I2 Eu1 N3 C2 -172.4(5) . .
O1 Eu1 N3 Si2 -118.7(4) . .
N2 Eu1 N3 Si2 171.1(4) . .
N4 Eu1 N3 Si2 159.5(5) . .
N1 Eu1 N3 Si2 -142.1(4) . .
Li1 Eu1 N3 Si2 -161.1(5) . .
C1 Eu1 N3 Si2 171.9(3) . .
C2 Eu1 N3 Si2 136.3(7) . .
Li2 Eu1 N3 Si2 -113.8(6) 3_666 .
Li2 Eu1 N3 Si2 -122.3(5) . .
I1 Eu1 N3 Si2 72.0(4) . .
I2 Eu1 N3 Si2 -36.0(4) . .
O1 Eu1 N3 Li2 -4.9(4) . 3_666
N2 Eu1 N3 Li2 -75.1(5) . 3_666
N4 Eu1 N3 Li2 -86.6(5) . 3_666
N1 Eu1 N3 Li2 -28.2(7) . 3_666
Li1 Eu1 N3 Li2 -47.3(5) . 3_666
C1 Eu1 N3 Li2 -74.3(6) . 3_666
C2 Eu1 N3 Li2 -109.9(7) . 3_666
Li2 Eu1 N3 Li2 -8.4(8) . 3_666
I1 Eu1 N3 Li2 -174.2(4) . 3_666
I2 Eu1 N3 Li2 77.8(5) . 3_666
O1 Eu1 N4 C2 -110.3(5) . .
N2 Eu1 N4 C2 168.0(5) . .
N3 Eu1 N4 C2 -23.4(5) . .
N1 Eu1 N4 C2 179.9(5) . .
Li1 Eu1 N4 C2 -142.3(7) . .
C1 Eu1 N4 C2 164.3(5) . .
Li2 Eu1 N4 C2 -74.0(6) 3_666 .
Li2 Eu1 N4 C2 -141.1(5) . .
I1 Eu1 N4 C2 76.7(5) . .
I2 Eu1 N4 C2 -48.5(6) . .
O1 Eu1 N4 C5 126.6(8) . .
N2 Eu1 N4 C5 45.0(8) . .
N3 Eu1 N4 C5 -146.5(9) . .
N1 Eu1 N4 C5 56.9(8) . .
Li1 Eu1 N4 C5 94.6(9) . .
C1 Eu1 N4 C5 41.2(8) . .
C2 Eu1 N4 C5 -123.1(10) . .
Li2 Eu1 N4 C5 162.9(9) 3_666 .
Li2 Eu1 N4 C5 95.8(8) . .
I1 Eu1 N4 C5 -46.4(8) . .
I2 Eu1 N4 C5 -171.6(7) . .
O1 Eu1 N4 Li1 32.0(4) . .
N2 Eu1 N4 Li1 -49.7(4) . .
N3 Eu1 N4 Li1 118.9(5) . .
N1 Eu1 N4 Li1 -37.8(5) . .
C1 Eu1 N4 Li1 -53.5(4) . .
C2 Eu1 N4 Li1 142.3(7) . .
Li2 Eu1 N4 Li1 68.3(5) 3_666 .
Li2 Eu1 N4 Li1 1.2(5) . .
I1 Eu1 N4 Li1 -141.1(4) . .
I2 Eu1 N4 Li1 93.8(4) . .
C3 N2 C1 N1 -173.3(8) . .
Li1 N2 C1 N1 17.2(14) . .
Eu1 N2 C1 N1 -43.5(8) . .
C3 N2 C1 C6 3.8(13) . .
Li1 N2 C1 C6 -165.8(8) . .
Eu1 N2 C1 C6 133.5(7) . .
C3 N2 C1 Li2 163.2(8) . .
Li1 N2 C1 Li2 -6.3(9) . .
Eu1 N2 C1 Li2 -67.0(4) . .
C3 N2 C1 Eu1 -129.8(8) . .
Li1 N2 C1 Eu1 60.7(8) . .
Si1 N1 C1 N2 178.8(6) . .
Li2 N1 C1 N2 -34.3(10) . .
Eu1 N1 C1 N2 42.5(7) . .
Si1 N1 C1 C6 1.7(12) . .
Li2 N1 C1 C6 148.7(8) . .
Eu1 N1 C1 C6 -134.6(8) . .
Si1 N1 C1 Li2 -147.0(10) . .
Eu1 N1 C1 Li2 76.7(5) . .
Si1 N1 C1 Eu1 136.3(7) . .
Li2 N1 C1 Eu1 -76.7(5) . .
O1 Eu1 C1 N2 -68.7(5) . .
N4 Eu1 C1 N2 7.7(5) . .
N3 Eu1 C1 N2 -1.6(7) . .
N1 Eu1 C1 N2 -139.5(7) . .
Li1 Eu1 C1 N2 -30.5(5) . .
C2 Eu1 C1 N2 15.6(6) . .
Li2 Eu1 C1 N2 -48.0(6) 3_666 .
Li2 Eu1 C1 N2 -91.1(6) . .
I1 Eu1 C1 N2 103.0(5) . .
I2 Eu1 C1 N2 -149.1(4) . .
O1 Eu1 C1 N1 70.8(4) . .
N2 Eu1 C1 N1 139.5(7) . .
N4 Eu1 C1 N1 147.3(4) . .
N3 Eu1 C1 N1 137.9(4) . .
Li1 Eu1 C1 N1 109.0(5) . .
C2 Eu1 C1 N1 155.1(4) . .
Li2 Eu1 C1 N1 91.5(5) 3_666 .
Li2 Eu1 C1 N1 48.4(5) . .
I1 Eu1 C1 N1 -117.5(4) . .
I2 Eu1 C1 N1 -9.6(5) . .
O1 Eu1 C1 C6 -176.9(8) . .
N2 Eu1 C1 C6 -108.1(10) . .
N4 Eu1 C1 C6 -100.4(8) . .
N3 Eu1 C1 C6 -109.7(8) . .
N1 Eu1 C1 C6 112.4(10) . .
Li1 Eu1 C1 C6 -138.6(9) . .
C2 Eu1 C1 C6 -92.5(9) . .
Li2 Eu1 C1 C6 -156.1(8) 3_666 .
Li2 Eu1 C1 C6 160.7(10) . .
I1 Eu1 C1 C6 -5.1(8) . .
I2 Eu1 C1 C6 102.8(8) . .
O1 Eu1 C1 Li2 22.4(3) . .
N2 Eu1 C1 Li2 91.1(6) . .
N4 Eu1 C1 Li2 98.9(4) . .
N3 Eu1 C1 Li2 89.5(5) . .
N1 Eu1 C1 Li2 -48.4(5) . .
Li1 Eu1 C1 Li2 60.6(4) . .
C2 Eu1 C1 Li2 106.8(4) . .
Li2 Eu1 C1 Li2 43.1(6) 3_666 .
I1 Eu1 C1 Li2 -165.9(4) . .
I2 Eu1 C1 Li2 -58.0(4) . .
C5 N4 C2 N3 176.4(8) . .
Li1 N4 C2 N3 -11.8(14) . .
Eu1 N4 C2 N3 44.6(7) . .
C5 N4 C2 C12 -4.2(12) . .
Li1 N4 C2 C12 167.6(8) . .
Eu1 N4 C2 C12 -136.0(7) . .
C5 N4 C2 Eu1 131.8(8) . .
Li1 N4 C2 Eu1 -56.4(9) . .
Si2 N3 C2 N4 -179.2(6) . .
Li2 N3 C2 N4 32.2(10) 3_666 .
Eu1 N3 C2 N4 -44.5(7) . .
Si2 N3 C2 C12 1.3(12) . .
Li2 N3 C2 C12 -147.2(8) 3_666 .
Eu1 N3 C2 C12 136.0(7) . .
Si2 N3 C2 Eu1 -134.7(7) . .
Li2 N3 C2 Eu1 76.8(5) 3_666 .
O1 Eu1 C2 N4 66.1(5) . .
N2 Eu1 C2 N4 -10.9(5) . .
N3 Eu1 C2 N4 137.9(8) . .
N1 Eu1 C2 N4 -0.1(7) . .
Li1 Eu1 C2 N4 28.0(5) . .
C1 Eu1 C2 N4 -17.9(6) . .
Li2 Eu1 C2 N4 88.7(6) 3_666 .
Li2 Eu1 C2 N4 45.0(6) . .
I1 Eu1 C2 N4 -104.3(5) . .
I2 Eu1 C2 N4 146.7(4) . .
O1 Eu1 C2 N3 -71.8(5) . .
N2 Eu1 C2 N3 -148.8(5) . .
N4 Eu1 C2 N3 -137.9(8) . .
N1 Eu1 C2 N3 -137.9(5) . .
Li1 Eu1 C2 N3 -109.9(6) . .
C1 Eu1 C2 N3 -155.7(4) . .
Li2 Eu1 C2 N3 -49.2(5) 3_666 .
Li2 Eu1 C2 N3 -92.8(6) . .
I1 Eu1 C2 N3 117.8(5) . .
I2 Eu1 C2 N3 8.9(5) . .
O1 Eu1 C2 C12 176.7(10) . .
N2 Eu1 C2 C12 99.7(10) . .
N4 Eu1 C2 C12 110.6(11) . .
N3 Eu1 C2 C12 -111.5(11) . .
N1 Eu1 C2 C12 110.5(9) . .
Li1 Eu1 C2 C12 138.6(10) . .
C1 Eu1 C2 C12 92.7(10) . .
Li2 Eu1 C2 C12 -160.7(11) 3_666 .
Li2 Eu1 C2 C12 155.6(9) . .
I1 Eu1 C2 C12 6.3(9) . .
I2 Eu1 C2 C12 -102.7(9) . .
C1 N2 C3 C4 178.0(9) . .
Li1 N2 C3 C4 -9.8(12) . .
Eu1 N2 C3 C4 68.4(12) . .
N2 C3 C4 C5 -63.7(14) . .
C2 N4 C5 C4 -168.7(9) . .
Li1 N4 C5 C4 17.2(11) . .
Eu1 N4 C5 C4 -59.6(12) . .
C3 C4 C5 N4 58.4(14) . .
N2 C1 C6 C7 -108.4(11) . .
N1 C1 C6 C7 68.5(12) . .
Li2 C1 C6 C7 118.3(14) . .
Eu1 C1 C6 C7 -22.6(14) . .
N2 C1 C6 C11 76.4(12) . .
N1 C1 C6 C11 -106.6(11) . .
Li2 C1 C6 C11 -56.9(17) . .
Eu1 C1 C6 C11 162.2(7) . .
C11 C6 C7 C8 -1.9(17) . .
C1 C6 C7 C8 -177.0(11) . .
C6 C7 C8 C9 1(2) . .
C7 C8 C9 C10 -1(3) . .
C8 C9 C10 C11 2(3) . .
C9 C10 C11 C6 -3(2) . .
C7 C6 C11 C10 2.5(17) . .
C1 C6 C11 C10 177.6(10) . .
N4 C2 C12 C17 104.9(11) . .
N3 C2 C12 C17 -75.7(12) . .
Eu1 C2 C12 C17 15.0(15) . .
N4 C2 C12 C13 -75.2(12) . .
N3 C2 C12 C13 104.2(11) . .
Eu1 C2 C12 C13 -165.1(8) . .
C17 C12 C13 C14 2.0(16) . .
C2 C12 C13 C14 -177.9(10) . .
C12 C13 C14 C15 -1.0(19) . .
C13 C14 C15 C16 0(2) . .
C14 C15 C16 C17 0(2) . .
C13 C12 C17 C16 -1.8(17) . .
C2 C12 C17 C16 178.1(10) . .
C15 C16 C17 C12 1(2) . .
C26 O2 C24 C25 -168(4) . .
Li3 O2 C24 C25 -29(4) . .
C26' O2' C24' C25' -61(4) . .
Li3 O2' C24' C25' 75(3) . .
C27 O3 C25 C24 159(3) . .
Li3 O3 C25 C24 -8(4) . .
O2 C24 C25 O3 25(5) . .
C27' O3' C25' C24' -172(4) . .
Li3 O3' C25' C24' -15(3) . .
O2' C24' C25' O3' -45(4) . .
C30 O4 C28 C29 -146(5) . .
Li3 O4 C28 C29 -27(4) . .
C30' O4' C28' C29' 154(4) . .
Li3 O4' C28' C29' -18(5) . .
C31 O5 C29 C28 163(5) . .
Li3 O5 C29 C28 -53(4) . .
O4 C28 C29 O5 65(5) . .
C31' O5' C29' C28' 169(4) . .
Li3 O5' C29' C28' -63(4) . .
O4' C28' C29' O5' 44(4) . .
C34 O6 C32 C33 178(4) . .
Li3 O6 C32 C33 -34(4) . .
C34' O6' C32' C33' -162(5) . .
Li3 O6' C32' C33' 24(3) . .
C35 O7 C33 C32 -158(4) . .
Li3 O7 C33 C32 -41(4) . .
O6 C32 C33 O7 55(5) . .
C35' O7' C33' C32' -6(10) . .
Li3 O7' C33' C32' -61(6) . .
O6' C32' C33' O7' 31(8) . .
C41 C36 C37 C38 -1(5) . .
C42 C36 C37 C38 169(3) . .
C41' C36' C37' C38' -7(5) . .
C42' C36' C37' C38' 175(3) . .
C36 C37 C38 C39 0(5) . .
C36' C37' C38' C39' 9(5) . .
C37 C38 C39 C40 0(5) . .
C37' C38' C39' C40' -4(5) . .
C38 C39 C40 C41 0(5) . .
C38' C39' C40' C41' -3(5) . .
C39 C40 C41 C36 0(5) . .
C37 C36 C41 C40 1(5) . .
C42 C36 C41 C40 -169(3) . .
C39' C40' C41' C36' 6(5) . .
C37' C36' C41' C40' -1(5) . .
C42' C36' C41' C40' 177(3) . .
Li2 O1 Li1 N2 45.1(7) . .
Li2 O1 Li1 N2 -134.9(7) 3_666 .
Li1 O1 Li1 N2 -97(100) 3_666 .
Eu1 O1 Li1 N2 134.9(5) 3_666 .
Eu1 O1 Li1 N2 -45.1(5) . .
Li2 O1 Li1 N4 136.8(7) . .
Li2 O1 Li1 N4 -43.2(7) 3_666 .
Li1 O1 Li1 N4 -6(100) 3_666 .
Eu1 O1 Li1 N4 -133.4(5) 3_666 .
Eu1 O1 Li1 N4 46.6(5) . .
Li2 O1 Li1 Li2 180.0 3_666 .
Li1 O1 Li1 Li2 -142(100) 3_666 .
Eu1 O1 Li1 Li2 89.8(4) 3_666 .
Eu1 O1 Li1 Li2 -90.2(4) . .
Li2 O1 Li1 Li2 180.0 . 3_666
Li1 O1 Li1 Li2 38(100) 3_666 3_666
Eu1 O1 Li1 Li2 -90.2(4) 3_666 3_666
Eu1 O1 Li1 Li2 89.8(4) . 3_666
Li2 O1 Li1 I2 -90.2(6) . 3_666
Li2 O1 Li1 I2 89.8(6) 3_666 3_666
Li1 O1 Li1 I2 127(100) 3_666 3_666
Eu1 O1 Li1 I2 -0.4(5) 3_666 3_666
Eu1 O1 Li1 I2 179.6(5) . 3_666
Li2 O1 Li1 Eu1 90.2(4) . .
Li2 O1 Li1 Eu1 -89.8(4) 3_666 .
Li1 O1 Li1 Eu1 -52(100) 3_666 .
Eu1 O1 Li1 Eu1 180.000(3) 3_666 .
Li2 O1 Li1 Eu1 -89.8(4) . 3_666
Li2 O1 Li1 Eu1 90.2(4) 3_666 3_666
Li1 O1 Li1 Eu1 128(100) 3_666 3_666
Eu1 O1 Li1 Eu1 180.000(3) . 3_666
C1 N2 Li1 O1 -24.8(12) . .
C3 N2 Li1 O1 164.8(7) . .
Eu1 N2 Li1 O1 42.3(5) . .
C1 N2 Li1 N4 -129.8(9) . .
C3 N2 Li1 N4 59.8(8) . .
Eu1 N2 Li1 N4 -62.7(4) . .
C1 N2 Li1 Li2 6.7(10) . .
C3 N2 Li1 Li2 -163.7(7) . .
Eu1 N2 Li1 Li2 73.9(4) . .
C1 N2 Li1 Li2 -66.6(13) . 3_666
C3 N2 Li1 Li2 123.0(10) . 3_666
Eu1 N2 Li1 Li2 0.5(8) . 3_666
C1 N2 Li1 I2 101.8(10) . 3_666
C3 N2 Li1 I2 -68.6(9) . 3_666
Eu1 N2 Li1 I2 169.0(7) . 3_666
C1 N2 Li1 Eu1 -67.1(9) . .
C3 N2 Li1 Eu1 122.5(7) . .
C1 N2 Li1 Eu1 18.6(14) . 3_666
C3 N2 Li1 Eu1 -151.9(8) . 3_666
Eu1 N2 Li1 Eu1 85.7(7) . 3_666
C2 N4 Li1 O1 18.9(13) . .
C5 N4 Li1 O1 -168.6(7) . .
Eu1 N4 Li1 O1 -43.2(5) . .
C2 N4 Li1 N2 124.0(9) . .
C5 N4 Li1 N2 -63.6(7) . .
Eu1 N4 Li1 N2 61.9(4) . .
C2 N4 Li1 Li2 60.2(14) . .
C5 N4 Li1 Li2 -127.3(9) . .
Eu1 N4 Li1 Li2 -1.9(8) . .
C2 N4 Li1 Li2 -11.5(10) . 3_666
C5 N4 Li1 Li2 161.0(7) . 3_666
Eu1 N4 Li1 Li2 -73.6(4) . 3_666
C2 N4 Li1 I2 -106.2(10) . 3_666
C5 N4 Li1 I2 66.2(9) . 3_666
Eu1 N4 Li1 I2 -168.3(7) . 3_666
C2 N4 Li1 Eu1 62.1(9) . .
C5 N4 Li1 Eu1 -125.4(6) . .
C2 N4 Li1 Eu1 -24.9(14) . 3_666
C5 N4 Li1 Eu1 147.5(7) . 3_666
Eu1 N4 Li1 Eu1 -87.0(7) . 3_666
N2 Eu1 Li1 O1 -130.3(6) . .
N4 Eu1 Li1 O1 129.1(6) . .
N3 Eu1 Li1 O1 86.4(4) . .
N1 Eu1 Li1 O1 -85.5(3) . .
C1 Eu1 Li1 O1 -111.5(4) . .
C2 Eu1 Li1 O1 111.9(4) . .
Li2 Eu1 Li1 O1 49.3(4) 3_666 .
Li2 Eu1 Li1 O1 -49.4(4) . .
I1 Eu1 Li1 O1 -178.36(11) . .
I2 Eu1 Li1 O1 -0.4(5) . .
O1 Eu1 Li1 N2 130.3(6) . .
N4 Eu1 Li1 N2 -100.6(5) . .
N3 Eu1 Li1 N2 -143.4(4) . .
N1 Eu1 Li1 N2 44.7(3) . .
C1 Eu1 Li1 N2 18.7(3) . .
C2 Eu1 Li1 N2 -117.8(4) . .
Li2 Eu1 Li1 N2 179.6(6) 3_666 .
Li2 Eu1 Li1 N2 80.9(5) . .
I1 Eu1 Li1 N2 -48.1(5) . .
I2 Eu1 Li1 N2 129.8(3) . .
O1 Eu1 Li1 N4 -129.1(6) . .
N2 Eu1 Li1 N4 100.6(5) . .
N3 Eu1 Li1 N4 -42.8(3) . .
N1 Eu1 Li1 N4 145.4(4) . .
C1 Eu1 Li1 N4 119.3(4) . .
C2 Eu1 Li1 N4 -17.2(3) . .
Li2 Eu1 Li1 N4 -79.8(5) 3_666 .
Li2 Eu1 Li1 N4 -178.5(6) . .
I1 Eu1 Li1 N4 52.5(5) . .
I2 Eu1 Li1 N4 -129.6(3) . .
O1 Eu1 Li1 Li2 49.4(4) . .
N2 Eu1 Li1 Li2 -80.9(5) . .
N4 Eu1 Li1 Li2 178.5(6) . .
N3 Eu1 Li1 Li2 135.8(4) . .
N1 Eu1 Li1 Li2 -36.1(4) . .
C1 Eu1 Li1 Li2 -62.1(4) . .
C2 Eu1 Li1 Li2 161.3(5) . .
Li2 Eu1 Li1 Li2 98.7(5) 3_666 .
I1 Eu1 Li1 Li2 -128.9(4) . .
I2 Eu1 Li1 Li2 49.0(5) . .
O1 Eu1 Li1 Li2 -49.3(4) . 3_666
N2 Eu1 Li1 Li2 -179.6(6) . 3_666
N4 Eu1 Li1 Li2 79.8(5) . 3_666
N3 Eu1 Li1 Li2 37.1(4) . 3_666
N1 Eu1 Li1 Li2 -134.8(4) . 3_666
C1 Eu1 Li1 Li2 -160.8(5) . 3_666
C2 Eu1 Li1 Li2 62.6(4) . 3_666
Li2 Eu1 Li1 Li2 -98.7(5) . 3_666
I1 Eu1 Li1 Li2 132.3(4) . 3_666
I2 Eu1 Li1 Li2 -49.8(5) . 3_666
O1 Eu1 Li1 I2 -2(2) . 3_666
N2 Eu1 Li1 I2 -132(3) . 3_666
N4 Eu1 Li1 I2 127(3) . 3_666
N3 Eu1 Li1 I2 84(3) . 3_666
N1 Eu1 Li1 I2 -88(3) . 3_666
C1 Eu1 Li1 I2 -114(3) . 3_666
C2 Eu1 Li1 I2 110(3) . 3_666
Li2 Eu1 Li1 I2 47(3) 3_666 3_666
Li2 Eu1 Li1 I2 -51(3) . 3_666
I1 Eu1 Li1 I2 180(2) . 3_666
I2 Eu1 Li1 I2 -2(3) . 3_666
O1 Eu1 Li1 Eu1 0.000(2) . 3_666
N2 Eu1 Li1 Eu1 -130.3(6) . 3_666
N4 Eu1 Li1 Eu1 129.1(6) . 3_666
N3 Eu1 Li1 Eu1 86.4(4) . 3_666
N1 Eu1 Li1 Eu1 -85.5(3) . 3_666
C1 Eu1 Li1 Eu1 -111.5(4) . 3_666
C2 Eu1 Li1 Eu1 111.9(4) . 3_666
Li2 Eu1 Li1 Eu1 49.3(4) 3_666 3_666
Li2 Eu1 Li1 Eu1 -49.4(4) . 3_666
I1 Eu1 Li1 Eu1 -178.36(10) . 3_666
I2 Eu1 Li1 Eu1 -0.4(5) . 3_666
Li2 O1 Li2 N1 -58(48) 3_666 .
Li1 O1 Li2 N1 106.5(8) 3_666 .
Li1 O1 Li2 N1 -73.5(8) . .
Eu1 O1 Li2 N1 -173.5(7) 3_666 .
Eu1 O1 Li2 N1 6.5(7) . .
Li2 O1 Li2 N3 123(48) 3_666 3_666
Li1 O1 Li2 N3 -72.8(8) 3_666 3_666
Li1 O1 Li2 N3 107.2(8) . 3_666
Eu1 O1 Li2 N3 7.2(7) 3_666 3_666
Eu1 O1 Li2 N3 -172.8(7) . 3_666
Li2 O1 Li2 Li1 16(61) 3_666 .
Li1 O1 Li2 Li1 180.0 3_666 .
Eu1 O1 Li2 Li1 -100.0(4) 3_666 .
Eu1 O1 Li2 Li1 80.0(4) . .
Li2 O1 Li2 Li1 -164(61) 3_666 3_666
Li1 O1 Li2 Li1 180.0 . 3_666
Eu1 O1 Li2 Li1 80.0(4) 3_666 3_666
Eu1 O1 Li2 Li1 -100.0(4) . 3_666
Li2 O1 Li2 C1 -31(50) 3_666 .
Li1 O1 Li2 C1 133.5(6) 3_666 .
Li1 O1 Li2 C1 -46.5(6) . .
Eu1 O1 Li2 C1 -146.5(4) 3_666 .
Eu1 O1 Li2 C1 33.5(4) . .
Li2 O1 Li2 Eu1 116(43) 3_666 3_666
Li1 O1 Li2 Eu1 -80.0(4) 3_666 3_666
Li1 O1 Li2 Eu1 100.0(4) . 3_666
Eu1 O1 Li2 Eu1 180.000(2) . 3_666
Li2 O1 Li2 Eu1 -64(43) 3_666 .
Li1 O1 Li2 Eu1 100.0(4) 3_666 .
Li1 O1 Li2 Eu1 -80.0(4) . .
Eu1 O1 Li2 Eu1 180.000(3) 3_666 .
C1 N1 Li2 O1 75.0(9) . .
Si1 N1 Li2 O1 -133.7(6) . .
Eu1 N1 Li2 O1 -5.9(6) . .
C1 N1 Li2 N3 -106.0(12) . 3_666
Si1 N1 Li2 N3 45.4(13) . 3_666
Eu1 N1 Li2 N3 173.1(11) . 3_666
C1 N1 Li2 Li1 31.8(8) . .
Si1 N1 Li2 Li1 -176.8(5) . .
Eu1 N1 Li2 Li1 -49.1(4) . .
C1 N1 Li2 Li1 124.6(8) . 3_666
Si1 N1 Li2 Li1 -84.0(8) . 3_666
Eu1 N1 Li2 Li1 43.7(7) . 3_666
Si1 N1 Li2 C1 151.4(8) . .
Eu1 N1 Li2 C1 -80.9(5) . .
C1 N1 Li2 Eu1 56(3) . 3_666
Si1 N1 Li2 Eu1 -152(2) . 3_666
Eu1 N1 Li2 Eu1 -25(2) . 3_666
C1 N1 Li2 Eu1 80.9(5) . .
Si1 N1 Li2 Eu1 -127.7(5) . .
N2 Li1 Li2 O1 -134.3(7) . .
N4 Li1 Li2 O1 -64.6(9) . .
Li2 Li1 Li2 O1 0.0 3_666 .
I2 Li1 Li2 O1 103.7(6) 3_666 .
Eu1 Li1 Li2 O1 -66.4(4) . .
Eu1 Li1 Li2 O1 55.8(3) 3_666 .
O1 Li1 Li2 N1 117.2(7) . .
N2 Li1 Li2 N1 -17.2(6) . .
N4 Li1 Li2 N1 52.6(11) . .
Li2 Li1 Li2 N1 117.2(7) 3_666 .
I2 Li1 Li2 N1 -139.1(5) 3_666 .
Eu1 Li1 Li2 N1 50.8(5) . .
Eu1 Li1 Li2 N1 172.9(7) 3_666 .
O1 Li1 Li2 N3 -94.5(8) . 3_666
N2 Li1 Li2 N3 131.2(8) . 3_666
N4 Li1 Li2 N3 -159.1(8) . 3_666
Li2 Li1 Li2 N3 -94.5(8) 3_666 3_666
I2 Li1 Li2 N3 9.2(9) 3_666 3_666
Eu1 Li1 Li2 N3 -160.9(7) . 3_666
Eu1 Li1 Li2 N3 -38.8(6) 3_666 3_666
O1 Li1 Li2 Li1 0.0 . 3_666
N2 Li1 Li2 Li1 -134.3(7) . 3_666
N4 Li1 Li2 Li1 -64.6(9) . 3_666
Li2 Li1 Li2 Li1 0.0 3_666 3_666
I2 Li1 Li2 Li1 103.7(6) 3_666 3_666
Eu1 Li1 Li2 Li1 -66.4(4) . 3_666
Eu1 Li1 Li2 Li1 55.8(3) 3_666 3_666
O1 Li1 Li2 C1 131.9(6) . .
N2 Li1 Li2 C1 -2.4(4) . .
N4 Li1 Li2 C1 67.3(9) . .
Li2 Li1 Li2 C1 131.9(6) 3_666 .
I2 Li1 Li2 C1 -124.4(5) 3_666 .
Eu1 Li1 Li2 C1 65.5(3) . .
Eu1 Li1 Li2 C1 -172.4(5) 3_666 .
O1 Li1 Li2 Eu1 -55.8(3) . 3_666
N2 Li1 Li2 Eu1 169.9(5) . 3_666
N4 Li1 Li2 Eu1 -120.3(9) . 3_666
Li2 Li1 Li2 Eu1 -55.8(3) 3_666 3_666
I2 Li1 Li2 Eu1 48.0(4) 3_666 3_666
Eu1 Li1 Li2 Eu1 -122.1(4) . 3_666
O1 Li1 Li2 Eu1 66.4(4) . .
N2 Li1 Li2 Eu1 -67.9(4) . .
N4 Li1 Li2 Eu1 1.8(7) . .
Li2 Li1 Li2 Eu1 66.4(4) 3_666 .
I2 Li1 Li2 Eu1 170.1(5) 3_666 .
Eu1 Li1 Li2 Eu1 122.1(4) 3_666 .
N2 C1 Li2 O1 36.7(7) . .
N1 C1 Li2 O1 -113.4(9) . .
C6 C1 Li2 O1 177.0(12) . .
Eu1 C1 Li2 O1 -30.3(4) . .
N2 C1 Li2 N1 150.1(9) . .
C6 C1 Li2 N1 -69.6(14) . .
Eu1 C1 Li2 N1 83.1(6) . .
N2 C1 Li2 N3 -106.5(11) . 3_666
N1 C1 Li2 N3 103.4(12) . 3_666
C6 C1 Li2 N3 34(2) . 3_666
Eu1 C1 Li2 N3 -173.5(11) . 3_666
N2 C1 Li2 Li1 3.7(6) . .
N1 C1 Li2 Li1 -146.4(8) . .
C6 C1 Li2 Li1 144.1(14) . .
Eu1 C1 Li2 Li1 -63.2(4) . .
N2 C1 Li2 Li1 78.4(9) . 3_666
N1 C1 Li2 Li1 -71.7(9) . 3_666
C6 C1 Li2 Li1 -141.3(13) . 3_666
Eu1 C1 Li2 Li1 11.4(7) . 3_666
N2 C1 Li2 Eu1 -7.9(10) . 3_666
N1 C1 Li2 Eu1 -158.0(12) . 3_666
C6 C1 Li2 Eu1 132.4(13) . 3_666
Eu1 C1 Li2 Eu1 -74.8(9) . 3_666
N2 C1 Li2 Eu1 67.0(5) . .
N1 C1 Li2 Eu1 -83.1(6) . .
C6 C1 Li2 Eu1 -152.7(14) . .
N2 Eu1 Li2 O1 110.1(5) . .
N4 Eu1 Li2 O1 54.6(4) . .
N3 Eu1 Li2 O1 5.8(5) . .
N1 Eu1 Li2 O1 173.0(7) . .
Li1 Eu1 Li2 O1 55.6(4) . .
C1 Eu1 Li2 O1 141.5(6) . .
C2 Eu1 Li2 O1 35.9(5) . .
Li2 Eu1 Li2 O1 0.000(2) 3_666 .
I1 Eu1 Li2 O1 163.75(10) . .
I2 Eu1 Li2 O1 -86.1(4) . .
O1 Eu1 Li2 N1 -173.0(7) . .
N2 Eu1 Li2 N1 -62.9(4) . .
N4 Eu1 Li2 N1 -118.5(4) . .
N3 Eu1 Li2 N1 -167.3(3) . .
Li1 Eu1 Li2 N1 -117.4(6) . .
C1 Eu1 Li2 N1 -31.5(3) . .
C2 Eu1 Li2 N1 -137.1(4) . .
Li2 Eu1 Li2 N1 -173.0(7) 3_666 .
I1 Eu1 Li2 N1 -9.3(7) . .
I2 Eu1 Li2 N1 100.8(4) . .
O1 Eu1 Li2 N3 23(2) . 3_666
N2 Eu1 Li2 N3 133(2) . 3_666
N4 Eu1 Li2 N3 78(2) . 3_666
N3 Eu1 Li2 N3 29(3) . 3_666
N1 Eu1 Li2 N3 -164(3) . 3_666
Li1 Eu1 Li2 N3 79(2) . 3_666
C1 Eu1 Li2 N3 165(3) . 3_666
C2 Eu1 Li2 N3 59(2) . 3_666
Li2 Eu1 Li2 N3 23(2) 3_666 3_666
I1 Eu1 Li2 N3 -173(2) . 3_666
I2 Eu1 Li2 N3 -63(2) . 3_666
O1 Eu1 Li2 Li1 -55.6(4) . .
N2 Eu1 Li2 Li1 54.5(4) . .
N4 Eu1 Li2 Li1 -1.1(4) . .
N3 Eu1 Li2 Li1 -49.9(5) . .
N1 Eu1 Li2 Li1 117.4(6) . .
C1 Eu1 Li2 Li1 85.9(5) . .
C2 Eu1 Li2 Li1 -19.7(5) . .
Li2 Eu1 Li2 Li1 -55.6(4) 3_666 .
I1 Eu1 Li2 Li1 108.1(5) . .
I2 Eu1 Li2 Li1 -141.7(4) . .
O1 Eu1 Li2 Li1 47.8(4) . 3_666
N2 Eu1 Li2 Li1 157.9(5) . 3_666
N4 Eu1 Li2 Li1 102.4(4) . 3_666
N3 Eu1 Li2 Li1 53.6(5) . 3_666
N1 Eu1 Li2 Li1 -139.2(7) . 3_666
Li1 Eu1 Li2 Li1 103.4(5) . 3_666
C1 Eu1 Li2 Li1 -170.7(6) . 3_666
C2 Eu1 Li2 Li1 83.7(5) . 3_666
Li2 Eu1 Li2 Li1 47.8(4) 3_666 3_666
I1 Eu1 Li2 Li1 -148.5(4) . 3_666
I2 Eu1 Li2 Li1 -38.3(4) . 3_666
O1 Eu1 Li2 C1 -141.5(6) . .
N2 Eu1 Li2 C1 -31.4(3) . .
N4 Eu1 Li2 C1 -87.0(3) . .
N3 Eu1 Li2 C1 -135.8(3) . .
N1 Eu1 Li2 C1 31.5(3) . .
Li1 Eu1 Li2 C1 -85.9(5) . .
C2 Eu1 Li2 C1 -105.6(3) . .
Li2 Eu1 Li2 C1 -141.5(6) 3_666 .
I1 Eu1 Li2 C1 22.2(5) . .
I2 Eu1 Li2 C1 132.3(3) . .
O1 Eu1 Li2 Eu1 0.000(2) . 3_666
N2 Eu1 Li2 Eu1 110.1(5) . 3_666
N4 Eu1 Li2 Eu1 54.6(4) . 3_666
N3 Eu1 Li2 Eu1 5.8(5) . 3_666
N1 Eu1 Li2 Eu1 173.0(7) . 3_666
Li1 Eu1 Li2 Eu1 55.6(4) . 3_666
C1 Eu1 Li2 Eu1 141.5(6) . 3_666
C2 Eu1 Li2 Eu1 35.9(5) . 3_666
Li2 Eu1 Li2 Eu1 0.0 3_666 3_666
I1 Eu1 Li2 Eu1 163.75(10) . 3_666
I2 Eu1 Li2 Eu1 -86.1(4) . 3_666
C26' O2' Li3 O3 20(3) . .
C24' O2' Li3 O3 -47.9(18) . .
C26' O2' Li3 O7' -81(3) . .
C24' O2' Li3 O7' -149(2) . .
C26' O2' Li3 O5' 106(3) . .
C24' O2' Li3 O5' 38(2) . .
C26' O2' Li3 O4' 132(23) . .
C24' O2' Li3 O4' 64(24) . .
C26' O2' Li3 O6' -172(3) . .
C24' O2' Li3 O6' 120.1(18) . .
C26' O2' Li3 O2 84(4) . .
C24' O2' Li3 O2 16(4) . .
C26' O2' Li3 O3' 11(3) . .
C24' O2' Li3 O3' -56.9(18) . .
C26' O2' Li3 O6 -157(3) . .
C24' O2' Li3 O6 134.7(18) . .
C26' O2' Li3 O5 119(3) . .
C24' O2' Li3 O5 51(2) . .
C26' O2' Li3 O7 -79(3) . .
C24' O2' Li3 O7 -147.1(19) . .
C26' O2' Li3 O4 -36(13) . .
C24' O2' Li3 O4 -104(12) . .
C27 O3 Li3 O2' -150(4) . .
C25 O3 Li3 O2' 12(3) . .
C27 O3 Li3 O7' -68(4) . .
C25 O3 Li3 O7' 94(3) . .
C27 O3 Li3 O5' 100(4) . .
C25 O3 Li3 O5' -98(3) . .
C27 O3 Li3 O4' 33(4) . .
C25 O3 Li3 O4' -165(3) . .
C27 O3 Li3 O6' 161(5) . .
C25 O3 Li3 O6' -37(6) . .
C27 O3 Li3 O2 -167(4) . .
C25 O3 Li3 O2 -5(3) . .
C27 O3 Li3 O3' -73(8) . .
C25 O3 Li3 O3' 90(8) . .
C27 O3 Li3 O6 -131(9) . .
C25 O3 Li3 O6 32(11) . .
C27 O3 Li3 O5 109(4) . .
C25 O3 Li3 O5 -89(3) . .
C27 O3 Li3 O7 -53(4) . .
C25 O3 Li3 O7 109(3) . .
C27 O3 Li3 O4 24(4) . .
C25 O3 Li3 O4 -174(3) . .
C35' O7' Li3 O2' 175(2) . .
C33' O7' Li3 O2' -39(2) . .
C35' O7' Li3 O3 88(2) . .
C33' O7' Li3 O3 -126(2) . .
C35' O7' Li3 O5' -34(7) . .
C33' O7' Li3 O5' 112(7) . .
C35' O7' Li3 O4' -7(3) . .
C33' O7' Li3 O4' 139(2) . .
C35' O7' Li3 O6' -104(2) . .
C33' O7' Li3 O6' 42(2) . .
C35' O7' Li3 O2 170(2) . .
C33' O7' Li3 O2 -44(2) . .
C35' O7' Li3 O3' 89(2) . .
C33' O7' Li3 O3' -125(2) . .
C35' O7' Li3 O6 -99(2) . .
C33' O7' Li3 O6 48(2) . .
C35' O7' Li3 O5 -85(5) . .
C33' O7' Li3 O5 62(5) . .
C35' O7' Li3 O7 2(5) . .
C33' O7' Li3 O7 149(6) . .
C35' O7' Li3 O4 0(2) . .
C33' O7' Li3 O4 146(2) . .
C31' O5' Li3 O2' -5(3) . .
C29' O5' Li3 O2' -137(3) . .
C31' O5' Li3 O3 81(3) . .
C29' O5' Li3 O3 -50(3) . .
C31' O5' Li3 O7' -155(6) . .
C29' O5' Li3 O7' 74(7) . .
C31' O5' Li3 O4' 177(3) . .
C29' O5' Li3 O4' 45(3) . .
C31' O5' Li3 O6' -85(3) . .
C29' O5' Li3 O6' 144(3) . .
C31' O5' Li3 O2 1(3) . .
C29' O5' Li3 O2 -130(3) . .
C31' O5' Li3 O3' 83(3) . .
C29' O5' Li3 O3' -49(3) . .
C31' O5' Li3 O6 -93(3) . .
C29' O5' Li3 O6 136(3) . .
C31' O5' Li3 O5 -62(5) . .
C29' O5' Li3 O5 167(7) . .
C31' O5' Li3 O7 -174(3) . .
C29' O5' Li3 O7 54(5) . .
C31' O5' Li3 O4 170(3) . .
C29' O5' Li3 O4 39(3) . .
C28' O4' Li3 O2' -39(26) . .
C30' O4' Li3 O2' 151(22) . .
C28' O4' Li3 O3 73(3) . .
C30' O4' Li3 O3 -97(4) . .
C28' O4' Li3 O7' 175(3) . .
C30' O4' Li3 O7' 5(4) . .
C28' O4' Li3 O5' -12(3) . .
C30' O4' Li3 O5' 178(4) . .
C28' O4' Li3 O6' -94(3) . .
C30' O4' Li3 O6' 96(4) . .
C28' O4' Li3 O2 2(6) . .
C30' O4' Li3 O2 -168(4) . .
C28' O4' Li3 O3' 82(3) . .
C30' O4' Li3 O3' -88(4) . .
C28' O4' Li3 O6 -109(3) . .
C30' O4' Li3 O6 81(4) . .
C28' O4' Li3 O5 -26(3) . .
C30' O4' Li3 O5 164(4) . .
C28' O4' Li3 O7 172(3) . .
C30' O4' Li3 O7 2(4) . .
C28' O4' Li3 O4 133(11) . .
C30' O4' Li3 O4 -37(8) . .
C34' O6' Li3 O2' -140(3) . .
C32' O6' Li3 O2' 36(2) . .
C34' O6' Li3 O3 -91(6) . .
C32' O6' Li3 O3 85(5) . .
C34' O6' Li3 O7' 137(3) . .
C32' O6' Li3 O7' -47(2) . .
C34' O6' Li3 O5' -30(3) . .
C32' O6' Li3 O5' 146(2) . .
C34' O6' Li3 O4' 37(3) . .
C32' O6' Li3 O4' -148(2) . .
C34' O6' Li3 O2 -122(3) . .
C32' O6' Li3 O2 53(2) . .
C34' O6' Li3 O3' -126(6) . .
C32' O6' Li3 O3' 49(6) . .
C34' O6' Li3 O6 118(5) . .
C32' O6' Li3 O6 -66(4) . .
C34' O6' Li3 O5 -36(3) . .
C32' O6' Li3 O5 140(3) . .
C34' O6' Li3 O7 123(3) . .
C32' O6' Li3 O7 -62(2) . .
C34' O6' Li3 O4 45(3) . .
C32' O6' Li3 O4 -139(2) . .
C26 O2 Li3 O2' 44(3) . .
C24 O2 Li3 O2' -98(4) . .
C26 O2 Li3 O3 158(3) . .
C24 O2 Li3 O3 16(2) . .
C26 O2 Li3 O7' 59(3) . .
C24 O2 Li3 O7' -84(2) . .
C26 O2 Li3 O5' -116(3) . .
C24 O2 Li3 O5' 102(2) . .
C26 O2 Li3 O4' -128(4) . .
C24 O2 Li3 O4' 89(5) . .
C26 O2 Li3 O6' -30(3) . .
C24 O2 Li3 O6' -173(2) . .
C26 O2 Li3 O3' 149(3) . .
C24 O2 Li3 O3' 7(2) . .
C26 O2 Li3 O6 -18(3) . .
C24 O2 Li3 O6 -160(2) . .
C26 O2 Li3 O5 -102(3) . .
C24 O2 Li3 O5 116(2) . .
C26 O2 Li3 O7 62(3) . .
C24 O2 Li3 O7 -80(3) . .
C26 O2 Li3 O4 -158(5) . .
C24 O2 Li3 O4 60(6) . .
C27' O3' Li3 O2' -154(3) . .
C25' O3' Li3 O2' 48(2) . .
C27' O3' Li3 O3 104(9) . .
C25' O3' Li3 O3 -54(7) . .
C27' O3' Li3 O7' -71(3) . .
C25' O3' Li3 O7' 130(2) . .
C27' O3' Li3 O5' 97(3) . .
C25' O3' Li3 O5' -62(2) . .
C27' O3' Li3 O4' 29(3) . .
C25' O3' Li3 O4' -129(2) . .
C27' O3' Li3 O6' -168(5) . .
C25' O3' Li3 O6' 34(6) . .
C27' O3' Li3 O2 -172(3) . .
C25' O3' Li3 O2 30(2) . .
C27' O3' Li3 O6 -102(6) . .
C25' O3' Li3 O6 100(5) . .
C27' O3' Li3 O5 106(3) . .
C25' O3' Li3 O5 -52(2) . .
C27' O3' Li3 O7 -56(3) . .
C25' O3' Li3 O7 145(2) . .
C27' O3' Li3 O4 21(3) . .
C25' O3' Li3 O4 -137(2) . .
C34 O6 Li3 O2' -119(4) . .
C32 O6 Li3 O2' 111(3) . .
C34 O6 Li3 O3 -139(9) . .
C32 O6 Li3 O3 91(10) . .
C34 O6 Li3 O7' 157(4) . .
C32 O6 Li3 O7' 27(3) . .
C34 O6 Li3 O5' -10(4) . .
C32 O6 Li3 O5' -140(3) . .
C34 O6 Li3 O4' 57(4) . .
C32 O6 Li3 O4' -73(3) . .
C34 O6 Li3 O6' -43(4) . .
C32 O6 Li3 O6' -173(6) . .
C34 O6 Li3 O2 -103(4) . .
C32 O6 Li3 O2 127(3) . .
C34 O6 Li3 O3' -171(5) . .
C32 O6 Li3 O3' 58(6) . .
C34 O6 Li3 O5 -18(4) . .
C32 O6 Li3 O5 -148(3) . .
C34 O6 Li3 O7 142(4) . .
C32 O6 Li3 O7 12(3) . .
C34 O6 Li3 O4 67(4) . .
C32 O6 Li3 O4 -63(3) . .
C31 O5 Li3 O2' -2(3) . .
C29 O5 Li3 O2' -155(2) . .
C31 O5 Li3 O3 88(3) . .
C29 O5 Li3 O3 -65(2) . .
C31 O5 Li3 O7' -100(5) . .
C29 O5 Li3 O7' 108(4) . .
C31 O5 Li3 O5' 125(7) . .
C29 O5 Li3 O5' -28(5) . .
C31 O5 Li3 O4' 179(3) . .
C29 O5 Li3 O4' 26(2) . .
C31 O5 Li3 O6' -79(3) . .
C29 O5 Li3 O6' 128(2) . .
C31 O5 Li3 O2 8(3) . .
C29 O5 Li3 O2 -144(2) . .
C31 O5 Li3 O3' 87(3) . .
C29 O5 Li3 O3' -65(2) . .
C31 O5 Li3 O6 -86(3) . .
C29 O5 Li3 O6 121(2) . .
C31 O5 Li3 O7 -136(4) . .
C29 O5 Li3 O7 71(4) . .
C31 O5 Li3 O4 175(3) . .
C29 O5 Li3 O4 22(2) . .
C35 O7 Li3 O2' 30(3) . .
C33 O7 Li3 O2' -69(3) . .
C35 O7 Li3 O3 -59(3) . .
C33 O7 Li3 O3 -158(2) . .
C35 O7 Li3 O7' 38(5) . .
C33 O7 Li3 O7' -61(5) . .
C35 O7 Li3 O5' -160(3) . .
C33 O7 Li3 O5' 101(4) . .
C35 O7 Li3 O4' -152(3) . .
C33 O7 Li3 O4' 109(3) . .
C35 O7 Li3 O6' 112(3) . .
C33 O7 Li3 O6' 13(3) . .
C35 O7 Li3 O2 24(3) . .
C33 O7 Li3 O2 -75(3) . .
C35 O7 Li3 O3' -56(3) . .
C33 O7 Li3 O3' -155(3) . .
C35 O7 Li3 O6 113(3) . .
C33 O7 Li3 O6 14(2) . .
C35 O7 Li3 O5 165(3) . .
C33 O7 Li3 O5 66(4) . .
C35 O7 Li3 O4 -145(3) . .
C33 O7 Li3 O4 116(3) . .
C30 O4 Li3 O2' -58(13) . .
C28 O4 Li3 O2' 158(11) . .
C30 O4 Li3 O3 -114(3) . .
C28 O4 Li3 O3 102(3) . .
C30 O4 Li3 O7' -13(3) . .
C28 O4 Li3 O7' -157(3) . .
C30 O4 Li3 O5' 159(3) . .
C28 O4 Li3 O5' 15(3) . .
C30 O4 Li3 O4' 126(11) . .
C28 O4 Li3 O4' -18(8) . .
C30 O4 Li3 O6' 77(3) . .
C28 O4 Li3 O6' -67(3) . .
C30 O4 Li3 O2 -157(5) . .
C28 O4 Li3 O2 59(6) . .
C30 O4 Li3 O3' -105(3) . .
C28 O4 Li3 O3' 111(3) . .
C30 O4 Li3 O6 63(3) . .
C28 O4 Li3 O6 -81(3) . .
C30 O4 Li3 O5 146(3) . .
C28 O4 Li3 O5 2(3) . .
C30 O4 Li3 O7 -14(3) . .
C28 O4 Li3 O7 -158(3) . .
